data_1555607
loop_
_publ_author_name
'Samanta, Jayanta'
'Natarajan, Ramalingam'

_publ_section_title
;
 Cofacial Organic Click Cage to Intercalate Polycyclic Aromatic
 Hydrocarbons.
;
_journal_issue 14
_journal_name_full 'Organic letters'
_journal_page_first 3394
_journal_page_last 3397
_journal_paper_doi 10.1021/acs.orglett.6b01554
_journal_volume 18
_journal_year 2016
_chemical_formula_moiety 'C54 H39 N15 O3, 1(C16 H10), 3(C H Cl3)'
_chemical_formula_sum 'C73 H52 Cl9.01 N15 O3'
_chemical_formula_weight 1506.73
_space_group_crystal_system monoclinic
_space_group_IT_number 14
_space_group_name_Hall '-P 2yn'
_space_group_name_H-M_alt 'P 1 21/n 1'
_atom_sites_solution_hydrogens geom
_atom_sites_solution_primary direct
_audit_creation_date 2016-05-04
_audit_creation_method
;
Olex2 1.2
(compiled 2016.02.19 svn.r3266 for OlexSys, GUI svn.r5155)
;
_cell_angle_alpha 90
_cell_angle_beta 92.117(18)
_cell_angle_gamma 90
_cell_formula_units_Z 4
_cell_length_a 16.133(5)
_cell_length_b 13.761(4)
_cell_length_c 32.115(9)
_cell_measurement_reflns_used 9127
_cell_measurement_temperature 100
_cell_measurement_theta_max 20.31
_cell_measurement_theta_min 2.25
_cell_volume 7125(4)
_computing_cell_refinement 'SAINT v8.34A (Bruker, 2013)'
_computing_data_reduction 'SAINT v8.34A (Bruker, 2013)'
_computing_molecular_graphics 'Olex2 (Dolomanov et al., 2009)'
_computing_publication_material 'Olex2 (Dolomanov et al., 2009)'
_computing_structure_refinement 'ShelXL (Sheldrick, 2015)'
_computing_structure_solution 'ShelXT (Sheldrick, 2015)'
_diffrn_ambient_temperature 100
_diffrn_measured_fraction_theta_full 0.991
_diffrn_measured_fraction_theta_max 0.991
_diffrn_measurement_device_type 'Bruker APEX-II CCD'
_diffrn_measurement_method '\f and \w scans'
_diffrn_radiation_type MoK\a
_diffrn_radiation_wavelength 0.71073
_diffrn_reflns_av_R_equivalents 0.1152
_diffrn_reflns_av_unetI/netI 0.0884
_diffrn_reflns_Laue_measured_fraction_full 0.991
_diffrn_reflns_Laue_measured_fraction_max 0.991
_diffrn_reflns_limit_h_max 19
_diffrn_reflns_limit_h_min -18
_diffrn_reflns_limit_k_max 16
_diffrn_reflns_limit_k_min -16
_diffrn_reflns_limit_l_max 37
_diffrn_reflns_limit_l_min -37
_diffrn_reflns_number 127040
_diffrn_reflns_point_group_measured_fraction_full 0.991
_diffrn_reflns_point_group_measured_fraction_max 0.991
_diffrn_reflns_theta_full 25.096
_diffrn_reflns_theta_max 25.096
_diffrn_reflns_theta_min 1.269
_diffrn_standards_number 0
_exptl_absorpt_coefficient_mu 0.414
_exptl_absorpt_correction_T_max 0.7270
_exptl_absorpt_correction_T_min 0.6310
_exptl_absorpt_correction_type multi-scan
_exptl_absorpt_process_details
;
SADABS-2014/5 (Bruker,2014/5) was used for absorption correction.
wR2(int) was 0.1436 before and 0.1101 after correction.
The Ratio of minimum to maximum transmission is 0.8680.
The \l/2 correction factor is 0.00150.
;
_exptl_crystal_colour colourless
_exptl_crystal_colour_primary colourless
_exptl_crystal_density_diffrn 1.405
_exptl_crystal_description block
_exptl_crystal_F_000 3089
_exptl_crystal_size_max 0.26
_exptl_crystal_size_mid 0.24
_exptl_crystal_size_min 0.2
_refine_diff_density_max 0.858
_refine_diff_density_min -0.572
_refine_diff_density_rms 0.084
_refine_ls_extinction_coef 0.0017(6)
_refine_ls_extinction_expression Fc^*^=kFc[1+0.001xFc^2^\l^3^/sin(2\q)]^-1/4^
_refine_ls_extinction_method 'SHELXL-2014/7 (Sheldrick 2014'
_refine_ls_goodness_of_fit_ref 1.038
_refine_ls_hydrogen_treatment constr
_refine_ls_matrix_type full
_refine_ls_number_parameters 1187
_refine_ls_number_reflns 12583
_refine_ls_number_restraints 1438
_refine_ls_restrained_S_all 1.070
_refine_ls_R_factor_all 0.1792
_refine_ls_R_factor_gt 0.1047
_refine_ls_shift/su_max 0.000
_refine_ls_shift/su_mean 0.000
_refine_ls_structure_factor_coef Fsqd
_refine_ls_weighting_details 'w=1/[\s^2^(Fo^2^)+(0.1933P)^2^+12.9093P] where P=(Fo^2^+2Fc^2^)/3'
_refine_ls_weighting_scheme calc
_refine_ls_wR_factor_gt 0.2882
_refine_ls_wR_factor_ref 0.3751
_reflns_Friedel_coverage 0.000
_reflns_number_gt 6547
_reflns_number_total 12583
_reflns_threshold_expression 'I > 2\s(I)'
_cod_data_source_file ol6b01554_si_007.cif
_cod_data_source_block rn_js242py_0m_a
_cod_database_code 1555607
_shelx_space_group_comment
;
The symmetry employed for this shelxl refinement is uniquely defined
by the following loop, which should always be used as a source of
symmetry information in preference to the above space-group names.
They are only intended as comments.
;
_olex2_refinement_description
;
1. Fixed Uiso
 At 1.2 times of:
  All C(H) groups, All C(H,H) groups
2. Restrained distances
 Cl3_6-C1_6 = Cl1_6-C1_6 = Cl2_6-C1_6
 1.7 with sigma of 0.04
 Cl1_6-Cl2_6 = Cl1_6-Cl3_6 = Cl2_6-Cl3_6
 2.8 with sigma of 0.04
 C9A_2-C10A_2 \\sim C9A_2-C8A_2 \\sim C8A_2-C7A_2 \\sim C7A_2-C12A_2 \\sim
C12A_2-C11A_2 ~
 C11A_2-C10A_2 \\sim C8A_2-C16A_2 \\sim C16A_2-C15A_2 \\sim C3A_2-C15A_2 \\sim
C4A_2-C3A_2 ~
 C7A_2-C4A_2 \\sim C5A_2-C4A_2 \\sim C5A_2-C14A_2 \\sim C14A_2-C13A_2 \\sim
C13A_2-C12A_2 ~
 C3A_2-C2A_2 \\sim C2A_2-C1A_2 \\sim C6A_2-C1A_2 \\sim C6A_2-C5A_2
 with sigma of 0.02
 Cl4A_4-C1A_4 \\sim Cl2B_4-C1B_4 \\sim Cl3A_4-C1A_4 \\sim Cl3B_4-C1B_4 \\sim
Cl2A_4-C1A_4
 with sigma of 0.02
 Cl2A_4-Cl3A_4 \\sim Cl2A_4-Cl4A_4 \\sim Cl3A_4-Cl4A_4 \\sim Cl2B_4-Cl3B_4
\\sim Cl2B_4-Cl4B_4
 \\sim Cl3B_4-Cl4B_4
 with sigma of 0.04
 C49B_1-C48_1 \\sim C49A_1-C48_1
 with sigma of 0.02
 N12_1-C49B_1 \\sim N12_1-C49A_1
 with sigma of 0.02
 N10_1-C48_1 \\sim N10A_1-C48_1
 with sigma of 0.02
 N12_1-N11_1 \\sim N12_1-N11A_1
 with sigma of 0.02
 N11_1-N10_1 \\sim N11A_1-N10A_1
 with sigma of 0.02
 C48_1-N11_1 \\sim C48_1-N11A_1
 with sigma of 0.04
 N12_1-N10_1 \\sim N10_1-N12_1
 with sigma of 0.04
 C49B_1-N10A_1 \\sim C49A_1-N10_1
 with sigma of 0.02
 C49B_1-N11A_1 \\sim C49A_1-N11_1
 with sigma of 0.04
3. Rigid bond restraints
 C1A_2, C2A_2, C3A_2, C4A_2, C5A_2, C6A_2, C7A_2, C8A_2, C9A_2, C10A_2, C11A_2,
  C12A_2, C13A_2, C14A_2, C15A_2, C16A_2
 with sigma for 1-2 distances of 0.01 and sigma for 1-3 distances of 0.01
 C1B_2, C2B_2, C3B_2, C4B_2, C5B_2, C6B_2, C7B_2, C8B_2, C9B_2, C10B_2, C11B_2,
  C12B_2, C13B_2, C14B_2, C15B_2, C16B_2
 with sigma for 1-2 distances of 0.01 and sigma for 1-3 distances of 0.01
4. Uiso/Uaniso restraints and constraints
C1A_2 \\sim C2A_2 \\sim C3A_2 \\sim C4A_2 \\sim C5A_2 \\sim C6A_2 \\sim C7A_2
\\sim C8A_2 \\sim C9A_2 \\sim C10A_2 \\sim C11A_2 \\sim C12A_2 \\sim C13A_2
\\sim C14A_2 \\sim C15A_2 \\sim C16A_2: within 1.7A with sigma of 0.02 and
sigma for terminal atoms of 0.04
C1B_2 \\sim C2B_2 \\sim C3B_2 \\sim C4B_2 \\sim C5B_2 \\sim C6B_2 \\sim C7B_2
\\sim C8B_2 \\sim C9B_2 \\sim C10B_2 \\sim C11B_2 \\sim C12B_2 \\sim C13B_2
\\sim C14B_2 \\sim C15B_2 \\sim C16B_2: within 1.7A with sigma of 0.02 and
sigma for terminal atoms of 0.04
Cl3_3 \\sim Cl2_3 \\sim Cl4_3 \\sim C1_1: within 1.7A with sigma of 0.04 and
sigma for terminal atoms of 0.08
C1_6 \\sim Cl1_6 \\sim Cl2_6 \\sim Cl3_6: within 2A with sigma of 0.04 and
sigma for terminal atoms of 0.08
C1A_7 \\sim Cl2A_7 \\sim Cl3A_7 \\sim Cl4A_7: within 2A with sigma of 0.04 and
sigma for terminal atoms of 0.08
C1B_4 \\sim Cl2B_4 \\sim Cl3B_4 \\sim Cl4B_4 \\sim C1A_4 \\sim Cl2A_4 \\sim
Cl3A_4 \\sim Cl4A_4: within 2A with sigma of 0.04 and sigma for terminal atoms
of 0.08
C49B_1 \\sim C49A_1 \\sim C48_1 \\sim N10_1 \\sim N10A_1 \\sim N11_1 \\sim
N11A_1 \\sim N12_1: within 2A with sigma of 0.04 and sigma for terminal atoms
of 0.08
5. Rigid body (RIGU) restrains
 Cl3_3, Cl2_3, Cl4_3, C1_3
 with sigma for 1-2 distances of 0.004 and sigma for 1-3 distances of 0.004
 C1_6, Cl1_6, Cl2_6, Cl3_6
 with sigma for 1-2 distances of 0.004 and sigma for 1-3 distances of 0.004
 C1A_7, Cl2A_7, Cl3A_7, Cl4A_7
 with sigma for 1-2 distances of 0.004 and sigma for 1-3 distances of 0.004
 C1B_4, Cl2B_4, Cl3B_4, Cl4B_4, C1A_4, Cl2A_4, Cl3A_4, Cl4A_4
 with sigma for 1-2 distances of 0.004 and sigma for 1-3 distances of 0.004
 C49B_1, C48_1, N10A_1, N11A_1, N12_1
 with sigma for 1-2 distances of 0.004 and sigma for 1-3 distances of 0.004
 C49A_1, N10_1, N11_1
 with sigma for 1-2 distances of 0.004 and sigma for 1-3 distances of 0.004
6. Same fragment restrains
{C1A_2, C2A_2, C3A_2, C4A_2, C5A_2, C6A_2, C7A_2, C8A_2, C9A_2, C10A_2, C11A_2,
C12A_2, C13A_2, C14A_2, C15A_2, C16A_2} sigma for 1-2: 0.02, 1-3: 0.04
as
{C1B_2, C2B_2, C3B_2, C4B_2, C5B_2, C6B_2, C7B_2, C8B_2, C9B_2, C10B_2, C11B_2,
C12B_2, C13B_2, C14B_2, C15B_2, C16B_2}
{Cl2_3, Cl3_3, Cl4_3, C1_3} sigma for 1-2: 0.02, 1-3: 0.04
as
{Cl2A_7, Cl3A_7, Cl4A_7, C1A_7}
7. Others
 1*[Sof(Cl2)+Sof(Cl3)+Sof(Cl4)+Sof(C1)+Sof(H1)]+1*[Sof(C1)+Sof(H1)+Sof(Cl1)+
 Sof(Cl2)+Sof(Cl3)]+1*[Sof(Cl2A)+Sof(Cl3A)+Sof(Cl4A)+Sof(C1A)+Sof(H1A)]=1 with
 esd of 0.001
 Sof(C1B)=Sof(H1B)=Sof(C2B)=Sof(H2B)=Sof(C3B)=Sof(C4B)=Sof(C5B)=Sof(C6B)=
 Sof(H6B)=Sof(C7B)=Sof(C8B)=Sof(C9B)=Sof(H9B)=Sof(C10B)=Sof(H10B)=Sof(C11B)=
 Sof(H11B)=Sof(C12B)=Sof(C13B)=Sof(H13B)=Sof(C14B)=Sof(H14B)=Sof(C15B)=
 Sof(H15B)=Sof(C16B)=Sof(H16B)=1-FVAR(1)
 Sof(C1A)=Sof(H1A)=Sof(C2A)=Sof(H2A)=Sof(C3A)=Sof(C4A)=Sof(C5A)=Sof(C6A)=
 Sof(H6A)=Sof(C7A)=Sof(C8A)=Sof(C9A)=Sof(H9A)=Sof(C10A)=Sof(H10A)=Sof(C11A)=
 Sof(H11A)=Sof(C12A)=Sof(C13A)=Sof(H13A)=Sof(C14A)=Sof(H14A)=Sof(C15A)=
 Sof(H15A)=Sof(C16A)=Sof(H16A)=FVAR(1)
 Sof(C1B)=Sof(H1B)=Sof(Cl2B)=Sof(Cl3B)=Sof(Cl4B)=1-FVAR(2)
 Sof(C1A)=Sof(H1A)=Sof(Cl2A)=Sof(Cl3A)=Sof(Cl4A)=FVAR(2)
 Sof(Cl2)=Sof(Cl3)=Sof(Cl4)=Sof(C1)=Sof(H1)=FVAR(3)
 Sof(C1)=Sof(H1)=Sof(Cl1)=Sof(Cl2)=Sof(Cl3)=FVAR(4)
 Sof(Cl2A)=Sof(Cl3A)=Sof(Cl4A)=Sof(C1A)=Sof(H1A)=FVAR(5)
 Sof(N10A)=Sof(N11A)=Sof(C49B)=Sof(H49B)=1-FVAR(6)
 Sof(N10)=Sof(N11)=Sof(C49A)=Sof(H49A)=FVAR(6)
8.a Ternary CH refined with riding coordinates:
 C1(H1), C1A(H1A), C1B(H1B), C1(H1), C1(H1), C1A(H1A)
8.b Secondary CH2 refined with riding coordinates:
 C43(H43A,H43B), C46(H46A,H46B), C47(H47A,H47B), C50(H50A,H50B), C51(H51A,
 H51B), C54(H54A,H54B)
8.c Aromatic/amide H refined with riding coordinates:
 C5(H5), C6(H6), C8(H8), C9(H9), C11(H11), C12(H12), C14(H14), C15(H15),
 C17(H17), C18(H18), C20(H20), C21(H21), C26(H26), C27(H27), C29(H29), C30(H30),
  C32(H32), C33(H33), C35(H35), C36(H36), C38(H38), C39(H39), C41(H41),
 C42(H42), C45(H45), C49A(H49A), C49B(H49B), C53(H53), C1A(H1A), C2A(H2A),
 C6A(H6A), C9A(H9A), C10A(H10A), C11A(H11A), C13A(H13A), C14A(H14A), C15A(H15A),
  C16A(H16A), C1B(H1B), C2B(H2B), C6B(H6B), C9B(H9B), C10B(H10B), C11B(H11B),
 C13B(H13B), C14B(H14B), C15B(H15B), C16B(H16B)
;
_shelx_shelxl_version_number 2014/7
_olex2_submission_special_instructions 'No special instructions were received'

loop_
_space_group_symop_operation_xyz
'x, y, z'
'-x+1/2, y+1/2, -z+1/2'
'-x, -y, -z'
'x-1/2, -y-1/2, z-1/2'

loop_
_atom_site_label
_atom_site_type_symbol
_atom_site_fract_x
_atom_site_fract_y
_atom_site_fract_z
_atom_site_U_iso_or_equiv
_atom_site_adp_type
_atom_site_occupancy
_atom_site_site_symmetry_order
_atom_site_calc_flag
_atom_site_refinement_flags_posn
_atom_site_refinement_flags_adp
_atom_site_refinement_flags_occupancy
_atom_site_disorder_assembly
_atom_site_disorder_group
O1_1 O 0.5803(2) 0.5358(3) 0.13834(13) 0.0611(11) Uani 1 1 d . . . . .
O2_1 O -0.0614(2) 0.3686(3) 0.30173(14) 0.0589(11) Uani 1 1 d . . . . .
O3_1 O 0.5272(3) -0.1025(3) 0.39819(13) 0.0641(11) Uani 1 1 d . . . . .
N1_1 N 0.3085(3) 0.3142(3) 0.24115(13) 0.0476(11) Uani 1 1 d . . . . .
N2_1 N 0.4270(3) 0.2184(3) 0.25952(14) 0.0488(11) Uani 1 1 d . . . . .
N3_1 N 0.2983(3) 0.1838(3) 0.28949(14) 0.0507(11) Uani 1 1 d . . . . .
N4_1 N 0.4506(3) 0.6602(4) 0.38573(15) 0.0568(13) Uani 1 1 d . . . . .
N5_1 N 0.5568(3) 0.5559(4) 0.41246(16) 0.0595(13) Uani 1 1 d . . . . .
N6_1 N 0.4186(3) 0.5328(3) 0.43281(14) 0.0558(13) Uani 1 1 d . . . . .
N7_1 N -0.0999(5) 0.5359(5) 0.3638(3) 0.104(3) Uani 1 1 d . . . . .
N8_1 N -0.0629(5) 0.6005(5) 0.3894(2) 0.098(2) Uani 1 1 d . . . . .
N9_1 N -0.0005(3) 0.6404(4) 0.36867(17) 0.0591(13) Uani 1 1 d . . . . .
N10_1 N 0.7126(4) 0.0064(5) 0.4496(2) 0.082(2) Uani 0.888(7) 1 d D U P A 1
N11_1 N 0.7134(5) 0.0739(5) 0.4788(2) 0.086(2) Uani 0.888(7) 1 d D U P A 1
N10A_1 N 0.633(3) -0.0638(19) 0.4819(7) 0.074(7) Uani 0.112(7) 1 d D U P A 2
N11A_1 N 0.638(3) 0.0018(18) 0.5121(7) 0.074(7) Uani 0.112(7) 1 d D U P A 2
N12_1 N 0.6303(4) 0.0883(4) 0.48865(18) 0.0695(15) Uani 1 1 d D U . . .
N13_1 N 0.7667(3) 0.5419(4) 0.2023(2) 0.0760(16) Uani 1 1 d . . . . .
N14_1 N 0.7893(3) 0.6025(5) 0.2333(2) 0.0804(17) Uani 1 1 d . . . . .
N15_1 N 0.7398(3) 0.6804(4) 0.22938(17) 0.0607(13) Uani 1 1 d . . . . .
C1_1 C 0.3890(3) 0.2926(4) 0.23885(16) 0.0465(13) Uani 1 1 d . U . . .
C2_1 C 0.3796(3) 0.1682(4) 0.28508(17) 0.0464(13) Uani 1 1 d . . . . .
C3_1 C 0.2657(3) 0.2597(4) 0.26752(17) 0.0465(13) Uani 1 1 d . . . . .
C4_1 C 0.1788(3) 0.2855(4) 0.27410(17) 0.0474(13) Uani 1 1 d . . . . .
C5_1 C 0.1423(3) 0.3667(4) 0.2549(2) 0.0560(15) Uani 1 1 d . . . . .
H5_1 H 0.1729 0.4021 0.2353 0.067 Uiso 1 1 calc R . . . .
C6_1 C 0.0643(3) 0.3968(4) 0.2634(2) 0.0584(16) Uani 1 1 d . . . . .
H6_1 H 0.0413 0.4523 0.2497 0.070 Uiso 1 1 calc R . . . .
C7_1 C 0.0186(3) 0.3466(4) 0.2919(2) 0.0520(14) Uani 1 1 d . . . . .
C8_1 C 0.0528(4) 0.2642(4) 0.3109(2) 0.0625(17) Uani 1 1 d . . . . .
H8_1 H 0.0216 0.2284 0.3302 0.075 Uiso 1 1 calc R . . . .
C9_1 C 0.1314(4) 0.2343(4) 0.3020(2) 0.0618(16) Uani 1 1 d . . . . .
H9_1 H 0.1538 0.1778 0.3151 0.074 Uiso 1 1 calc R . . . .
C10_1 C 0.4400(3) 0.3534(4) 0.21201(17) 0.0463(13) Uani 1 1 d . . . . .
C11_1 C 0.4051(3) 0.4305(4) 0.18897(17) 0.0503(14) Uani 1 1 d . . . . .
H11_1 H 0.3473 0.4430 0.1901 0.060 Uiso 1 1 calc R . . . .
C12_1 C 0.4536(3) 0.4889(4) 0.16461(18) 0.0496(13) Uani 1 1 d . . . . .
H12_1 H 0.4288 0.5403 0.1488 0.060 Uiso 1 1 calc R . . . .
C13_1 C 0.5379(4) 0.4727(4) 0.16322(17) 0.0517(14) Uani 1 1 d . . . . .
C14_1 C 0.5744(4) 0.3969(5) 0.18628(19) 0.0583(15) Uani 1 1 d . . . . .
H14_1 H 0.6326 0.3861 0.1857 0.070 Uiso 1 1 calc R . . . .
C15_1 C 0.5254(4) 0.3378(5) 0.20991(18) 0.0554(15) Uani 1 1 d . . . . .
H15_1 H 0.5503 0.2855 0.2251 0.066 Uiso 1 1 calc R . . . .
C16_1 C 0.4193(3) 0.0924(4) 0.31198(17) 0.0480(13) Uani 1 1 d . . . . .
C17_1 C 0.3724(4) 0.0325(4) 0.33727(17) 0.0518(14) Uani 1 1 d . . . . .
H17_1 H 0.3136 0.0361 0.3353 0.062 Uiso 1 1 calc R . . . .
C18_1 C 0.4102(4) -0.0319(4) 0.36514(19) 0.0575(15) Uani 1 1 d . . . . .
H18_1 H 0.3774 -0.0728 0.3818 0.069 Uiso 1 1 calc R . . . .
C19_1 C 0.4965(4) -0.0366(4) 0.36865(18) 0.0545(15) Uani 1 1 d . . . . .
C20_1 C 0.5443(4) 0.0195(5) 0.34319(19) 0.0595(16) Uani 1 1 d . . . . .
H20_1 H 0.6031 0.0146 0.3449 0.071 Uiso 1 1 calc R . . . .
C21_1 C 0.5057(4) 0.0836(4) 0.31487(18) 0.0535(14) Uani 1 1 d . . . . .
H21_1 H 0.5386 0.1219 0.2973 0.064 Uiso 1 1 calc R . . . .
C22_1 C 0.5294(4) 0.6298(4) 0.38787(18) 0.0560(15) Uani 1 1 d . . . . .
C23_1 C 0.4989(4) 0.5100(4) 0.43358(18) 0.0532(15) Uani 1 1 d . . . . .
C24_1 C 0.3973(4) 0.6101(4) 0.40853(18) 0.0548(15) Uani 1 1 d . . . . .
C25_1 C 0.3093(4) 0.6378(4) 0.40531(18) 0.0543(15) Uani 1 1 d . . . . .
C26_1 C 0.2846(4) 0.7128(5) 0.3779(2) 0.0662(17) Uani 1 1 d . . . . .
H26_1 H 0.3250 0.7469 0.3628 0.079 Uiso 1 1 calc R . . . .
C27_1 C 0.2009(4) 0.7373(5) 0.3726(2) 0.0647(17) Uani 1 1 d . . . . .
H27_1 H 0.1850 0.7880 0.3538 0.078 Uiso 1 1 calc R . . . .
C28_1 C 0.1407(4) 0.6892(5) 0.39414(18) 0.0589(16) Uani 1 1 d . . . . .
C29_1 C 0.1660(4) 0.6161(5) 0.4219(2) 0.0695(18) Uani 1 1 d . . . . .
H29_1 H 0.1258 0.5832 0.4376 0.083 Uiso 1 1 calc R . . . .
C30_1 C 0.2496(4) 0.5905(5) 0.4270(2) 0.0693(18) Uani 1 1 d . . . . .
H30_1 H 0.2654 0.5398 0.4458 0.083 Uiso 1 1 calc R . . . .
C31_1 C 0.5282(4) 0.4247(4) 0.45886(18) 0.0578(16) Uani 1 1 d . . . . .
C32_1 C 0.4719(4) 0.3657(4) 0.4784(2) 0.0621(17) Uani 1 1 d . . . . .
H32_1 H 0.4148 0.3828 0.4777 0.075 Uiso 1 1 calc R . . . .
C33_1 C 0.4984(4) 0.2814(5) 0.4991(2) 0.0663(17) Uani 1 1 d . . . . .
H33_1 H 0.4595 0.2412 0.5123 0.080 Uiso 1 1 calc R . . . .
C34_1 C 0.5808(5) 0.2567(5) 0.50018(19) 0.0649(18) Uani 1 1 d . . . . .
C35_1 C 0.6380(4) 0.3161(5) 0.4817(2) 0.0699(19) Uani 1 1 d . . . . .
H35_1 H 0.6953 0.2998 0.4833 0.084 Uiso 1 1 calc R . . . .
C36_1 C 0.6116(4) 0.3999(5) 0.46088(19) 0.0631(17) Uani 1 1 d . . . . .
H36_1 H 0.6509 0.4403 0.4480 0.076 Uiso 1 1 calc R . . . .
C37_1 C 0.5890(4) 0.6743(4) 0.35919(18) 0.0554(15) Uani 1 1 d . . . . .
C38_1 C 0.6717(4) 0.6444(5) 0.3598(2) 0.0690(18) Uani 1 1 d . . . . .
H38_1 H 0.6925 0.6024 0.3812 0.083 Uiso 1 1 calc R . . . .
C39_1 C 0.7232(4) 0.6760(5) 0.3291(3) 0.074(2) Uani 1 1 d . . . . .
H39_1 H 0.7794 0.6553 0.3295 0.089 Uiso 1 1 calc R . . . .
C40_1 C 0.6938(4) 0.7376(5) 0.2975(2) 0.0671(18) Uani 1 1 d . . . . .
C41_1 C 0.6133(4) 0.7721(5) 0.2986(2) 0.0641(17) Uani 1 1 d . . . . .
H41_1 H 0.5936 0.8174 0.2782 0.077 Uiso 1 1 calc R . . . .
C42_1 C 0.5610(4) 0.7409(5) 0.3294(2) 0.0630(16) Uani 1 1 d . . . . .
H42_1 H 0.5059 0.7652 0.3301 0.076 Uiso 1 1 calc R . . . .
C43_1 C -0.0918(4) 0.4670(4) 0.2943(2) 0.0624(17) Uani 1 1 d . . . . .
H43A_1 H -0.1532 0.4668 0.2935 0.075 Uiso 1 1 calc R . . . .
H43B_1 H -0.0733 0.4900 0.2670 0.075 Uiso 1 1 calc R . . . .
C44_1 C -0.0604(4) 0.5349(4) 0.3277(2) 0.0558(15) Uani 1 1 d . . . . .
C45_1 C 0.0004(4) 0.6015(5) 0.3297(2) 0.0601(16) Uani 1 1 d . . . . .
H45_1 H 0.0367 0.6182 0.3082 0.072 Uiso 1 1 calc R . . . .
C46_1 C 0.0510(4) 0.7173(5) 0.3888(2) 0.0634(17) Uani 1 1 d . . . . .
H46A_1 H 0.0291 0.7320 0.4165 0.076 Uiso 1 1 calc R . . . .
H46B_1 H 0.0467 0.7771 0.3718 0.076 Uiso 1 1 calc R . . . .
C47_1 C 0.6136(4) -0.0994(5) 0.4097(2) 0.0658(17) Uani 1 1 d . . . . .
H47A_1 H 0.6460 -0.0876 0.3846 0.079 Uiso 1 1 calc R . . . .
H47B_1 H 0.6310 -0.1628 0.4217 0.079 Uiso 1 1 calc R . . . .
C48_1 C 0.6309(4) -0.0212(5) 0.4407(2) 0.0664(17) Uani 1 1 d D U . . .
C49A_1 C 0.5821(5) 0.0336(6) 0.4640(2) 0.066(2) Uani 0.888(7) 1 d D U P A 1
H49A_1 H 0.5232 0.0333 0.4631 0.079 Uiso 0.888(7) 1 calc R . P A 1
C49B_1 C 0.619(4) 0.0746(16) 0.4488(6) 0.072(7) Uani 0.112(7) 1 d D U P A 2
H49B_1 H 0.6051 0.1232 0.4288 0.087 Uiso 0.112(7) 1 calc R . P A 2
C50_1 C 0.6119(5) 0.1625(5) 0.5203(2) 0.076(2) Uani 1 1 d . . . . .
H50A_1 H 0.6628 0.1760 0.5376 0.091 Uiso 1 1 calc R . . . .
H50B_1 H 0.5693 0.1371 0.5389 0.091 Uiso 1 1 calc R . . . .
C51_1 C 0.6694(4) 0.5343(5) 0.1403(2) 0.0632(16) Uani 1 1 d . . . . .
H51A_1 H 0.6903 0.5676 0.1155 0.076 Uiso 1 1 calc R . . . .
H51B_1 H 0.6887 0.4660 0.1397 0.076 Uiso 1 1 calc R . . . .
C52_1 C 0.7052(4) 0.5828(5) 0.1790(2) 0.0605(16) Uani 1 1 d . . . . .
C53_1 C 0.6871(4) 0.6716(4) 0.1959(2) 0.0569(15) Uani 1 1 d . . . . .
H53_1 H 0.6464 0.7169 0.1863 0.068 Uiso 1 1 calc R . . . .
C54_1 C 0.7474(4) 0.7603(5) 0.2607(2) 0.076(2) Uani 1 1 d . . . . .
H54A_1 H 0.7293 0.8224 0.2477 0.091 Uiso 1 1 calc R . . . .
H54B_1 H 0.8060 0.7673 0.2704 0.091 Uiso 1 1 calc R . . . .
C1A_2 C 0.6025(12) 0.4754(14) 0.2857(6) 0.107(5) Uani 0.479(9) 1 d D U P B 1
H1A_2 H 0.6503 0.4974 0.2721 0.128 Uiso 0.479(9) 1 calc R . P B 1
C2A_2 C 0.6090(12) 0.3976(13) 0.3143(6) 0.095(4) Uani 0.479(9) 1 d D U P B 1
H2A_2 H 0.6613 0.3681 0.3202 0.115 Uiso 0.479(9) 1 calc R . P B 1
C3A_2 C 0.5374(9) 0.3631(13) 0.3344(6) 0.087(4) Uani 0.479(9) 1 d D U P B 1
C4A_2 C 0.4588(10) 0.4103(14) 0.3266(7) 0.091(4) Uani 0.479(9) 1 d D U P B 1
C5A_2 C 0.4535(12) 0.4897(13) 0.2981(6) 0.106(4) Uani 0.479(9) 1 d D U P B 1
C6A_2 C 0.5244(12) 0.5208(17) 0.2773(8) 0.109(5) Uani 0.479(9) 1 d D U P B 1
H6A_2 H 0.5199 0.5722 0.2577 0.131 Uiso 0.479(9) 1 calc R . P B 1
C7A_2 C 0.3878(11) 0.3784(19) 0.3482(9) 0.099(5) Uani 0.479(9) 1 d D U P B 1
C8A_2 C 0.3973(12) 0.298(2) 0.3766(10) 0.100(5) Uani 0.479(9) 1 d D U P B 1
C9A_2 C 0.3310(11) 0.2586(15) 0.3992(6) 0.117(5) Uani 0.479(9) 1 d D U P B 1
H9A_2 H 0.3395 0.2041 0.4170 0.140 Uiso 0.479(9) 1 calc R . P B 1
C10A_2 C 0.2514(12) 0.3032(16) 0.3945(7) 0.133(6) Uani 0.479(9) 1 d D U P B 1
H10A_2 H 0.2059 0.2829 0.4103 0.160 Uiso 0.479(9) 1 calc R . P B 1
C11A_2 C 0.2438(12) 0.3799(15) 0.3647(6) 0.125(5) Uani 0.479(9) 1 d D U P B 1
H11A_2 H 0.1902 0.4077 0.3605 0.150 Uiso 0.479(9) 1 calc R . P B 1
C12A_2 C 0.3092(12) 0.4197(18) 0.3400(9) 0.111(5) Uani 0.479(9) 1 d D U P B 1
C13A_2 C 0.3090(15) 0.5007(15) 0.3118(7) 0.120(5) Uani 0.479(9) 1 d D U P B 1
H13A_2 H 0.2566 0.5300 0.3058 0.144 Uiso 0.479(9) 1 calc R . P B 1
C14A_2 C 0.3778(13) 0.5426(19) 0.2915(8) 0.118(5) Uani 0.479(9) 1 d D U P B 1
H14A_2 H 0.3737 0.6001 0.2752 0.141 Uiso 0.479(9) 1 calc R . P B 1
C15A_2 C 0.5476(12) 0.2868(14) 0.3633(7) 0.093(5) Uani 0.479(9) 1 d D U P B 1
H15A_2 H 0.6002 0.2574 0.3686 0.112 Uiso 0.479(9) 1 calc R . P B 1
C16A_2 C 0.4764(12) 0.256(2) 0.3841(9) 0.099(5) Uani 0.479(9) 1 d D U P B 1
H16A_2 H 0.4820 0.2043 0.4038 0.119 Uiso 0.479(9) 1 calc R . P B 1
C1B_2 C 0.2590(13) 0.5168(14) 0.3146(6) 0.113(5) Uani 0.521(9) 1 d D U P B 2
H1B_2 H 0.2038 0.5400 0.3107 0.135 Uiso 0.521(9) 1 calc R . P B 2
C2B_2 C 0.3273(11) 0.5546(14) 0.2930(6) 0.102(4) Uani 0.521(9) 1 d D U P B 2
H2B_2 H 0.3160 0.6065 0.2741 0.123 Uiso 0.521(9) 1 calc R . P B 2
C3B_2 C 0.4093(10) 0.5225(13) 0.2968(6) 0.093(4) Uani 0.521(9) 1 d D U P B 2
C4B_2 C 0.4296(9) 0.4434(11) 0.3246(5) 0.079(3) Uani 0.521(9) 1 d D U P B 2
C5B_2 C 0.3632(11) 0.4031(13) 0.3448(7) 0.084(4) Uani 0.521(9) 1 d D U P B 2
C6B_2 C 0.2820(12) 0.4407(15) 0.3426(7) 0.103(5) Uani 0.521(9) 1 d D U P B 2
H6B_2 H 0.2416 0.4147 0.3603 0.123 Uiso 0.521(9) 1 calc R . P B 2
C7B_2 C 0.5126(9) 0.4085(11) 0.3287(5) 0.082(3) Uani 0.521(9) 1 d D U P B 2
C8B_2 C 0.5757(9) 0.4537(11) 0.3052(5) 0.086(3) Uani 0.521(9) 1 d D U P B 2
C9B_2 C 0.6586(10) 0.4258(12) 0.3084(6) 0.106(4) Uani 0.521(9) 1 d D U P B 2
H9B_2 H 0.6993 0.4555 0.2920 0.127 Uiso 0.521(9) 1 calc R . P B 2
C10B_2 C 0.6795(12) 0.3507(12) 0.3373(5) 0.115(5) Uani 0.521(9) 1 d D U P B 2
H10B_2 H 0.7361 0.3335 0.3423 0.137 Uiso 0.521(9) 1 calc R . P B 2
C11B_2 C 0.6171(10) 0.3016(12) 0.3586(5) 0.108(4) Uani 0.521(9) 1 d D U P B 2
H11B_2 H 0.6327 0.2478 0.3757 0.130 Uiso 0.521(9) 1 calc R . P B 2
C12B_2 C 0.5323(9) 0.3284(12) 0.3557(6) 0.083(4) Uani 0.521(9) 1 d D U P B 2
C13B_2 C 0.4643(11) 0.2878(16) 0.3769(8) 0.090(4) Uani 0.521(9) 1 d D U P B 2
H13B_2 H 0.4746 0.2329 0.3942 0.108 Uiso 0.521(9) 1 calc R . P B 2
C14B_2 C 0.3822(12) 0.3244(18) 0.3735(10) 0.098(5) Uani 0.521(9) 1 d D U P B 2
H14B_2 H 0.3400 0.2975 0.3899 0.118 Uiso 0.521(9) 1 calc R . P B 2
C15B_2 C 0.4710(10) 0.5677(11) 0.2743(5) 0.094(4) Uani 0.521(9) 1 d D U P B 2
H15B_2 H 0.4573 0.6199 0.2560 0.113 Uiso 0.521(9) 1 calc R . P B 2
C16B_2 C 0.5556(11) 0.5345(15) 0.2791(7) 0.101(5) Uani 0.521(9) 1 d D U P B 2
H16B_2 H 0.5981 0.5668 0.2648 0.121 Uiso 0.521(9) 1 calc R . P B 2
Cl2_3 Cl 0.2640(2) 0.3544(4) 0.52039(14) 0.213(2) Uani 1 1 d D U . C 2
Cl3_3 Cl 0.0884(2) 0.3284(3) 0.50228(11) 0.1724(15) Uani 1 1 d D U . C 2
Cl4_3 Cl 0.1771(2) 0.1955(3) 0.55399(14) 0.1825(16) Uani 1 1 d D U . C 2
C1_3 C 0.1690(5) 0.3151(8) 0.5380(3) 0.120(3) Uani 1 1 d D U . C 2
H1_3 H 0.1561 0.3551 0.5629 0.144 Uiso 1 1 calc R . . C 2
C1A_4 C 0.8723(8) 0.3455(11) 0.4203(6) 0.084(4) Uani 0.468(6) 1 d D U P D 1
H1A_4 H 0.8976 0.3887 0.3992 0.100 Uiso 0.468(6) 1 calc R . P D 1
Cl2A_4 Cl 0.7753(3) 0.3296(5) 0.39640(17) 0.129(3) Uani 0.468(6) 1 d D U P D 1
Cl3A_4 Cl 0.9334(4) 0.2424(4) 0.41409(17) 0.1021(19) Uani 0.468(6) 1 d D U P D 1
Cl4A_4 Cl 0.8819(9) 0.4196(7) 0.4629(3) 0.135(4) Uani 0.468(6) 1 d D U P D 1
C1B_4 C 0.9027(9) 0.3567(10) 0.4191(6) 0.106(5) Uani 0.532(6) 1 d D U P D 2
H1B_4 H 0.8688 0.3948 0.3981 0.128 Uiso 0.532(6) 1 calc R . P D 2
Cl2B_4 Cl 1.0057(4) 0.3631(6) 0.40865(16) 0.160(3) Uani 0.532(6) 1 d D U P D 2
Cl3B_4 Cl 0.8645(8) 0.2393(5) 0.4230(3) 0.218(5) Uani 0.532(6) 1 d D U P D 2
Cl4B_4 Cl 0.8662(5) 0.3793(7) 0.4727(2) 0.132(3) Uani 0.532(6) 1 d D U P D 2
Cl2_5 Cl 0.2192(4) -0.0267(4) 0.41563(19) 0.0678(13) Uani 0.517(4) 1 d . . P E -1
Cl3_5 Cl 0.1666(3) 0.1738(3) 0.42001(14) 0.1064(17) Uani 0.517(4) 1 d . . P E -1
Cl4_5 Cl 0.3310(2) 0.1216(2) 0.45226(11) 0.0749(11) Uani 0.517(4) 1 d . . P E -1
C1_5 C 0.2236(8) 0.0811(10) 0.4450(4) 0.058(3) Uani 0.517(4) 1 d . . P E -1
H1_5 H 0.2002 0.0686 0.4729 0.070 Uiso 0.517(4) 1 calc R . P E -1
C1_6 C 0.1370(14) -0.0004(17) 0.4623(8) 0.073(6) Uani 0.235(5) 1 d D U P F -2
H1_6 H 0.1597 0.0153 0.4909 0.087 Uiso 0.235(5) 1 calc R . P F -2
Cl1_6 Cl 0.2141(10) 0.0118(13) 0.4253(6) 0.115(6) Uani 0.235(5) 1 d D U P F -2
Cl2_6 Cl 0.1006(11) -0.1174(9) 0.4599(5) 0.159(6) Uani 0.235(5) 1 d D U P F -2
Cl3_6 Cl 0.0573(8) 0.0792(11) 0.4473(3) 0.131(5) Uani 0.235(5) 1 d D U P F -2
Cl2A_7 Cl -0.0184(8) -0.0179(9) 0.4513(3) 0.113(4) Uani 0.251(4) 1 d D U P G -3
Cl3A_7 Cl -0.0350(10) 0.029(2) 0.5396(6) 0.200(10) Uani 0.251(4) 1 d D U P G -3
Cl4A_7 Cl 0.1087(7) -0.0622(12) 0.5114(4) 0.170(6) Uani 0.251(4) 1 d D U P G -3
C1A_7 C 0.0026(15) -0.048(2) 0.5029(6) 0.136(10) Uani 0.251(4) 1 d D U P G -3
H1A_7 H -0.0232 -0.1127 0.5075 0.163 Uiso 0.251(4) 1 calc R . P G -3

loop_
_atom_site_aniso_label
_atom_site_aniso_U_11
_atom_site_aniso_U_22
_atom_site_aniso_U_33
_atom_site_aniso_U_23
_atom_site_aniso_U_13
_atom_site_aniso_U_12
O1_1 0.053(3) 0.069(3) 0.062(3) 0.001(2) 0.002(2) -0.013(2)
O2_1 0.033(2) 0.052(2) 0.093(3) 0.014(2) 0.009(2) 0.0065(16)
O3_1 0.066(3) 0.070(3) 0.056(3) -0.004(2) -0.010(2) 0.024(2)
N1_1 0.037(3) 0.064(3) 0.041(3) 0.000(2) -0.001(2) 0.001(2)
N2_1 0.038(3) 0.061(3) 0.048(3) -0.004(2) 0.001(2) 0.005(2)
N3_1 0.043(3) 0.060(3) 0.049(3) 0.001(2) 0.005(2) 0.010(2)
N4_1 0.055(3) 0.067(3) 0.047(3) -0.014(2) -0.013(2) 0.023(2)
N5_1 0.062(3) 0.062(3) 0.052(3) -0.014(2) -0.015(3) 0.024(3)
N6_1 0.061(3) 0.063(3) 0.043(3) -0.014(2) -0.010(2) 0.020(2)
N7_1 0.116(6) 0.076(4) 0.126(6) 0.001(4) 0.079(5) -0.005(4)
N8_1 0.120(6) 0.083(4) 0.095(5) -0.002(4) 0.056(4) -0.003(4)
N9_1 0.050(3) 0.064(3) 0.065(3) 0.010(3) 0.011(3) 0.016(2)
N10_1 0.077(5) 0.094(4) 0.074(4) -0.018(3) -0.004(3) 0.026(4)
N11_1 0.092(5) 0.089(4) 0.076(4) -0.021(3) -0.021(4) 0.021(4)
N10A_1 0.085(18) 0.068(8) 0.069(8) -0.005(6) -0.009(8) 0.028(8)
N11A_1 0.084(18) 0.066(8) 0.071(7) -0.004(6) -0.013(8) 0.030(8)
N12_1 0.074(4) 0.063(3) 0.070(3) -0.005(2) -0.015(3) 0.027(3)
N13_1 0.053(3) 0.084(4) 0.091(4) -0.016(3) -0.002(3) 0.018(3)
N14_1 0.050(3) 0.095(4) 0.096(5) -0.020(4) -0.010(3) 0.019(3)
N15_1 0.031(3) 0.079(3) 0.072(4) -0.014(3) -0.001(2) 0.003(2)
C1_1 0.040(3) 0.060(3) 0.040(3) -0.002(2) -0.002(2) 0.003(2)
C2_1 0.039(3) 0.054(3) 0.045(3) -0.006(2) 0.000(2) 0.009(2)
C3_1 0.037(3) 0.060(3) 0.043(3) 0.000(3) -0.004(2) 0.004(2)
C4_1 0.035(3) 0.057(3) 0.049(3) 0.005(3) 0.000(2) 0.005(2)
C5_1 0.037(3) 0.064(3) 0.067(4) 0.017(3) 0.004(3) -0.001(3)
C6_1 0.039(3) 0.063(3) 0.073(4) 0.022(3) -0.004(3) 0.000(3)
C7_1 0.039(3) 0.047(3) 0.071(4) 0.006(3) 0.007(3) 0.003(2)
C8_1 0.049(4) 0.059(3) 0.081(4) 0.023(3) 0.021(3) 0.013(3)
C9_1 0.055(4) 0.060(3) 0.071(4) 0.016(3) 0.011(3) 0.015(3)
C10_1 0.032(3) 0.062(3) 0.044(3) 0.001(2) -0.001(2) -0.003(2)
C11_1 0.038(3) 0.059(3) 0.053(3) -0.009(3) -0.003(3) -0.003(2)
C12_1 0.045(3) 0.050(3) 0.054(3) -0.004(3) -0.005(3) -0.004(2)
C13_1 0.050(4) 0.063(3) 0.043(3) -0.004(3) 0.000(3) -0.006(3)
C14_1 0.032(3) 0.081(4) 0.062(4) 0.001(3) 0.003(3) -0.001(3)
C15_1 0.045(4) 0.075(4) 0.046(3) 0.009(3) -0.002(3) 0.000(3)
C16_1 0.039(3) 0.056(3) 0.049(3) -0.010(3) 0.002(2) 0.010(2)
C17_1 0.042(3) 0.061(3) 0.052(3) -0.003(3) -0.001(3) 0.007(3)
C18_1 0.052(4) 0.063(3) 0.058(4) -0.003(3) 0.001(3) 0.009(3)
C19_1 0.064(4) 0.052(3) 0.047(3) -0.010(3) -0.001(3) 0.018(3)
C20_1 0.049(4) 0.074(4) 0.055(4) -0.004(3) -0.001(3) 0.019(3)
C21_1 0.049(4) 0.064(3) 0.047(3) -0.001(3) 0.002(3) 0.014(3)
C22_1 0.059(4) 0.065(4) 0.043(3) -0.016(3) -0.010(3) 0.021(3)
C23_1 0.059(4) 0.058(3) 0.042(3) -0.018(3) -0.009(3) 0.016(3)
C24_1 0.062(4) 0.062(3) 0.040(3) -0.012(3) -0.006(3) 0.016(3)
C25_1 0.052(4) 0.066(4) 0.044(3) -0.013(3) -0.006(3) 0.021(3)
C26_1 0.060(4) 0.073(4) 0.065(4) 0.001(3) -0.001(3) 0.020(3)
C27_1 0.058(4) 0.071(4) 0.064(4) 0.002(3) -0.008(3) 0.023(3)
C28_1 0.057(4) 0.074(4) 0.046(3) -0.004(3) -0.003(3) 0.024(3)
C29_1 0.058(4) 0.094(5) 0.057(4) 0.006(3) 0.005(3) 0.015(3)
C30_1 0.064(4) 0.096(5) 0.048(4) 0.007(3) -0.002(3) 0.025(4)
C31_1 0.065(4) 0.059(3) 0.048(3) -0.021(3) -0.021(3) 0.023(3)
C32_1 0.058(4) 0.065(4) 0.062(4) -0.015(3) -0.011(3) 0.021(3)
C33_1 0.075(5) 0.070(4) 0.053(4) -0.013(3) -0.006(3) 0.020(3)
C34_1 0.079(5) 0.071(4) 0.045(3) -0.014(3) -0.007(3) 0.029(4)
C35_1 0.062(4) 0.085(5) 0.063(4) -0.016(4) -0.011(3) 0.034(4)
C36_1 0.070(4) 0.067(4) 0.051(4) -0.011(3) -0.009(3) 0.024(3)
C37_1 0.051(4) 0.069(4) 0.046(3) -0.016(3) -0.010(3) 0.015(3)
C38_1 0.052(4) 0.086(4) 0.069(4) -0.015(4) -0.007(3) 0.017(3)
C39_1 0.046(4) 0.085(5) 0.092(5) -0.024(4) -0.013(4) 0.011(3)
C40_1 0.044(4) 0.082(4) 0.075(5) -0.024(4) -0.003(3) 0.001(3)
C41_1 0.056(4) 0.081(4) 0.055(4) -0.007(3) -0.008(3) 0.013(3)
C42_1 0.048(4) 0.083(4) 0.057(4) -0.011(3) -0.004(3) 0.016(3)
C43_1 0.035(3) 0.053(3) 0.099(5) 0.015(3) 0.000(3) 0.009(2)
C44_1 0.044(3) 0.052(3) 0.072(4) 0.013(3) 0.006(3) 0.015(3)
C45_1 0.052(4) 0.071(4) 0.058(4) 0.011(3) 0.008(3) 0.004(3)
C46_1 0.060(4) 0.073(4) 0.058(4) -0.008(3) 0.001(3) 0.018(3)
C47_1 0.060(4) 0.072(4) 0.065(4) -0.005(3) -0.008(3) 0.027(3)
C48_1 0.062(4) 0.068(4) 0.069(4) -0.006(3) -0.014(3) 0.028(3)
C49A_1 0.070(5) 0.079(5) 0.048(4) -0.003(4) -0.005(4) 0.032(4)
C49B_1 0.076(17) 0.069(7) 0.071(7) -0.005(5) -0.014(7) 0.029(7)
C50_1 0.094(5) 0.079(4) 0.054(4) -0.002(3) -0.008(4) 0.027(4)
C51_1 0.049(4) 0.068(4) 0.074(4) 0.000(3) 0.017(3) -0.008(3)
C52_1 0.037(3) 0.069(4) 0.075(4) -0.004(3) 0.008(3) 0.001(3)
C53_1 0.040(3) 0.065(4) 0.067(4) -0.005(3) 0.006(3) 0.003(3)
C54_1 0.048(4) 0.091(5) 0.088(5) -0.028(4) 0.005(4) -0.015(3)
C1A_2 0.128(11) 0.097(11) 0.095(12) -0.040(8) -0.005(10) -0.036(9)
C2A_2 0.092(9) 0.094(10) 0.101(11) -0.038(8) 0.012(9) -0.006(9)
C3A_2 0.086(8) 0.092(10) 0.082(10) -0.043(7) -0.007(7) -0.012(7)
C4A_2 0.097(8) 0.098(10) 0.076(9) -0.043(7) -0.014(8) 0.000(8)
C5A_2 0.137(10) 0.100(10) 0.080(10) -0.044(7) -0.012(9) 0.009(8)
C6A_2 0.153(12) 0.089(11) 0.083(11) -0.041(8) -0.016(10) -0.018(10)
C7A_2 0.093(8) 0.125(12) 0.080(10) -0.054(8) -0.003(8) -0.001(8)
C8A_2 0.098(9) 0.126(13) 0.077(10) -0.046(8) -0.010(8) -0.013(9)
C9A_2 0.111(9) 0.153(13) 0.086(10) -0.044(8) 0.000(8) -0.016(9)
C10A_2 0.113(9) 0.171(14) 0.115(12) -0.046(9) -0.007(10) -0.010(10)
C11A_2 0.106(9) 0.151(13) 0.120(13) -0.057(8) 0.006(9) 0.014(10)
C12A_2 0.111(9) 0.124(12) 0.096(11) -0.061(8) -0.003(9) 0.021(9)
C13A_2 0.141(12) 0.117(12) 0.099(12) -0.060(8) -0.017(11) 0.028(11)
C14A_2 0.151(13) 0.124(12) 0.075(11) -0.044(8) -0.031(12) 0.031(11)
C15A_2 0.100(9) 0.097(12) 0.082(11) -0.038(8) -0.009(8) -0.005(9)
C16A_2 0.108(9) 0.113(14) 0.075(12) -0.042(9) -0.009(8) -0.012(8)
C1B_2 0.133(10) 0.110(11) 0.093(11) -0.056(8) -0.023(9) -0.007(9)
C2B_2 0.130(10) 0.096(10) 0.078(10) -0.027(7) -0.030(9) 0.012(9)
C3B_2 0.128(9) 0.075(9) 0.075(9) -0.027(6) -0.024(9) -0.003(8)
C4B_2 0.110(8) 0.074(8) 0.051(7) -0.026(6) -0.016(7) -0.007(6)
C5B_2 0.104(9) 0.080(9) 0.066(8) -0.049(6) -0.002(9) -0.015(7)
C6B_2 0.118(9) 0.111(11) 0.079(10) -0.049(8) 0.001(10) -0.017(9)
C7B_2 0.105(8) 0.073(8) 0.067(8) -0.026(6) 0.001(7) -0.014(7)
C8B_2 0.102(8) 0.078(8) 0.078(9) -0.034(6) 0.000(7) -0.021(6)
C9B_2 0.105(8) 0.107(10) 0.105(11) -0.057(7) 0.007(9) 0.001(8)
C10B_2 0.110(9) 0.114(11) 0.119(12) -0.056(7) -0.002(8) 0.012(8)
C11B_2 0.125(9) 0.107(10) 0.090(10) -0.042(7) -0.017(8) 0.015(8)
C12B_2 0.113(8) 0.070(9) 0.065(9) -0.030(6) -0.023(7) -0.005(7)
C13B_2 0.142(10) 0.067(10) 0.059(9) -0.014(7) -0.015(9) -0.013(8)
C14B_2 0.126(10) 0.094(11) 0.073(10) -0.028(8) 0.005(10) -0.027(8)
C15B_2 0.151(10) 0.064(8) 0.067(8) -0.018(6) -0.016(8) -0.013(7)
C16B_2 0.139(9) 0.084(10) 0.079(10) -0.018(7) -0.004(10) -0.029(9)
Cl2_3 0.101(2) 0.330(6) 0.213(4) -0.102(4) 0.069(2) -0.040(3)
Cl3_3 0.135(3) 0.233(4) 0.146(3) -0.058(3) -0.038(2) 0.023(2)
Cl4_3 0.164(3) 0.152(3) 0.226(4) -0.058(3) -0.059(3) 0.033(2)
C1_3 0.072(5) 0.174(7) 0.114(6) -0.063(5) 0.011(4) 0.019(5)
C1A_4 0.079(8) 0.082(8) 0.090(9) 0.000(7) 0.012(7) 0.006(6)
Cl2A_4 0.073(3) 0.209(7) 0.105(4) -0.055(4) 0.010(3) -0.002(3)
Cl3A_4 0.119(4) 0.093(3) 0.096(3) -0.009(2) 0.024(3) 0.037(3)
Cl4A_4 0.194(9) 0.118(5) 0.096(5) -0.001(4) 0.041(4) 0.007(5)
C1B_4 0.149(9) 0.088(8) 0.081(9) -0.007(6) -0.005(7) 0.052(7)
Cl2B_4 0.138(5) 0.255(7) 0.087(3) 0.029(4) 0.011(3) 0.104(4)
Cl3B_4 0.333(13) 0.092(4) 0.230(9) -0.005(4) 0.024(9) -0.030(6)
Cl4B_4 0.108(4) 0.192(8) 0.096(5) -0.067(5) -0.002(4) 0.015(5)
Cl2_5 0.060(2) 0.080(3) 0.063(2) -0.017(2) -0.0103(17) 0.025(2)
Cl3_5 0.105(3) 0.099(3) 0.112(3) -0.017(2) -0.043(3) 0.049(2)
Cl4_5 0.072(2) 0.079(2) 0.073(2) -0.0029(16) -0.0148(17) 0.0057(16)
C1_5 0.056(8) 0.062(7) 0.057(8) -0.017(6) 0.001(6) 0.022(6)
C1_6 0.062(10) 0.083(10) 0.070(13) -0.025(8) -0.032(8) 0.007(7)
Cl1_6 0.092(8) 0.130(15) 0.125(14) 0.036(11) 0.009(8) 0.025(9)
Cl2_6 0.190(13) 0.120(8) 0.163(12) -0.043(7) -0.031(9) -0.048(7)
Cl3_6 0.135(9) 0.182(10) 0.072(6) -0.028(6) -0.023(6) 0.091(8)
Cl2A_7 0.122(9) 0.141(8) 0.074(5) 0.021(5) -0.034(6) -0.025(7)
Cl3A_7 0.108(10) 0.34(3) 0.153(12) -0.052(13) 0.015(9) -0.044(12)
Cl4A_7 0.106(7) 0.255(15) 0.146(10) 0.126(10) -0.020(6) -0.025(8)
C1A_7 0.102(12) 0.22(2) 0.082(10) 0.045(10) -0.014(8) -0.020(12)

loop_
_atom_type_symbol
_atom_type_description
_atom_type_scat_dispersion_real
_atom_type_scat_dispersion_imag
_atom_type_scat_source
C C 0.0033 0.0016 'International Tables Vol C Tables 4.2.6.8 and 6.1.1.4'
H H 0.0000 0.0000 'International Tables Vol C Tables 4.2.6.8 and 6.1.1.4'
Cl Cl 0.1484 0.1585 'International Tables Vol C Tables 4.2.6.8 and 6.1.1.4'
N N 0.0061 0.0033 'International Tables Vol C Tables 4.2.6.8 and 6.1.1.4'
O O 0.0106 0.0060 'International Tables Vol C Tables 4.2.6.8 and 6.1.1.4'

loop_
_geom_angle_atom_site_label_1
_geom_angle_atom_site_label_2
_geom_angle_atom_site_label_3
_geom_angle
C13_1 O1_1 C51_1 118.9(5)
C7_1 O2_1 C43_1 118.7(4)
C19_1 O3_1 C47_1 118.5(5)
C1_1 N1_1 C3_1 115.8(5)
C2_1 N2_1 C1_1 115.7(4)
C2_1 N3_1 C3_1 115.4(5)
C22_1 N4_1 C24_1 116.0(5)
C23_1 N5_1 C22_1 115.6(5)
C23_1 N6_1 C24_1 115.0(6)
N8_1 N7_1 C44_1 108.8(6)
N7_1 N8_1 N9_1 107.1(6)
N8_1 N9_1 C45_1 109.1(6)
N8_1 N9_1 C46_1 119.7(6)
C45_1 N9_1 C46_1 131.2(5)
N11_1 N10_1 C48_1 108.8(6)
N10_1 N11_1 N12_1 106.0(6)
N11A_1 N10A_1 C48_1 113.1(19)
N10A_1 N11A_1 N12_1 100.5(17)
C49A_1 N12_1 N11_1 109.3(6)
C49B_1 N12_1 N11A_1 114.1(15)
C49B_1 N12_1 C50_1 138.9(13)
C49A_1 N12_1 C50_1 132.5(6)
N11_1 N12_1 C50_1 118.0(6)
N11A_1 N12_1 C50_1 103.4(12)
N14_1 N13_1 C52_1 109.2(5)
N13_1 N14_1 N15_1 106.4(5)
N14_1 N15_1 C53_1 111.0(5)
N14_1 N15_1 C54_1 119.5(5)
C53_1 N15_1 C54_1 129.4(5)
N1_1 C1_1 N2_1 124.3(5)
N1_1 C1_1 C10_1 118.0(5)
N2_1 C1_1 C10_1 117.6(5)
N2_1 C2_1 N3_1 124.5(5)
N2_1 C2_1 C16_1 118.5(5)
N3_1 C2_1 C16_1 116.9(5)
N1_1 C3_1 N3_1 124.0(5)
N1_1 C3_1 C4_1 118.2(5)
N3_1 C3_1 C4_1 117.7(5)
C9_1 C4_1 C5_1 117.2(5)
C9_1 C4_1 C3_1 121.4(5)
C5_1 C4_1 C3_1 121.2(5)
C6_1 C5_1 C4_1 122.2(5)
C6_1 C5_1 H5_1 118.9
C4_1 C5_1 H5_1 118.9
C5_1 C6_1 C7_1 120.0(5)
C5_1 C6_1 H6_1 120.0
C7_1 C6_1 H6_1 120.0
O2_1 C7_1 C6_1 124.8(5)
O2_1 C7_1 C8_1 116.0(5)
C6_1 C7_1 C8_1 119.0(5)
C9_1 C8_1 C7_1 120.4(5)
C9_1 C8_1 H8_1 119.8
C7_1 C8_1 H8_1 119.8
C8_1 C9_1 C4_1 121.1(5)
C8_1 C9_1 H9_1 119.4
C4_1 C9_1 H9_1 119.4
C15_1 C10_1 C11_1 117.9(5)
C15_1 C10_1 C1_1 120.9(5)
C11_1 C10_1 C1_1 121.2(5)
C12_1 C11_1 C10_1 121.0(5)
C12_1 C11_1 H11_1 119.5
C10_1 C11_1 H11_1 119.5
C13_1 C12_1 C11_1 120.2(5)
C13_1 C12_1 H12_1 119.9
C11_1 C12_1 H12_1 119.9
O1_1 C13_1 C12_1 115.3(5)
O1_1 C13_1 C14_1 124.6(5)
C12_1 C13_1 C14_1 120.0(5)
C15_1 C14_1 C13_1 119.4(5)
C15_1 C14_1 H14_1 120.3
C13_1 C14_1 H14_1 120.3
C14_1 C15_1 C10_1 121.5(5)
C14_1 C15_1 H15_1 119.3
C10_1 C15_1 H15_1 119.3
C21_1 C16_1 C17_1 118.0(5)
C21_1 C16_1 C2_1 120.5(5)
C17_1 C16_1 C2_1 121.4(5)
C18_1 C17_1 C16_1 121.2(5)
C18_1 C17_1 H17_1 119.4
C16_1 C17_1 H17_1 119.4
C17_1 C18_1 C19_1 119.7(6)
C17_1 C18_1 H18_1 120.1
C19_1 C18_1 H18_1 120.1
C20_1 C19_1 O3_1 125.2(6)
C20_1 C19_1 C18_1 120.3(5)
O3_1 C19_1 C18_1 114.5(6)
C19_1 C20_1 C21_1 119.5(6)
C19_1 C20_1 H20_1 120.2
C21_1 C20_1 H20_1 120.2
C20_1 C21_1 C16_1 121.2(6)
C20_1 C21_1 H21_1 119.4
C16_1 C21_1 H21_1 119.4
N4_1 C22_1 N5_1 123.7(6)
N4_1 C22_1 C37_1 118.3(5)
N5_1 C22_1 C37_1 117.7(5)
N6_1 C23_1 N5_1 125.3(5)
N6_1 C23_1 C31_1 118.9(6)
N5_1 C23_1 C31_1 115.7(5)
N4_1 C24_1 N6_1 124.3(5)
N4_1 C24_1 C25_1 117.7(5)
N6_1 C24_1 C25_1 117.9(6)
C30_1 C25_1 C26_1 118.6(6)
C30_1 C25_1 C24_1 122.3(6)
C26_1 C25_1 C24_1 119.0(6)
C27_1 C26_1 C25_1 120.3(7)
C27_1 C26_1 H26_1 119.8
C25_1 C26_1 H26_1 119.8
C28_1 C27_1 C26_1 121.2(6)
C28_1 C27_1 H27_1 119.4
C26_1 C27_1 H27_1 119.4
C27_1 C28_1 C29_1 118.1(6)
C27_1 C28_1 C46_1 120.8(6)
C29_1 C28_1 C46_1 121.1(6)
C28_1 C29_1 C30_1 121.0(6)
C28_1 C29_1 H29_1 119.5
C30_1 C29_1 H29_1 119.5
C25_1 C30_1 C29_1 120.8(6)
C25_1 C30_1 H30_1 119.6
C29_1 C30_1 H30_1 119.6
C32_1 C31_1 C36_1 119.1(6)
C32_1 C31_1 C23_1 120.4(6)
C36_1 C31_1 C23_1 120.4(6)
C31_1 C32_1 C33_1 120.5(6)
C31_1 C32_1 H32_1 119.8
C33_1 C32_1 H32_1 119.8
C34_1 C33_1 C32_1 119.9(7)
C34_1 C33_1 H33_1 120.1
C32_1 C33_1 H33_1 120.1
C33_1 C34_1 C35_1 120.3(6)
C33_1 C34_1 C50_1 121.7(7)
C35_1 C34_1 C50_1 118.0(6)
C34_1 C35_1 C36_1 119.9(6)
C34_1 C35_1 H35_1 120.1
C36_1 C35_1 H35_1 120.1
C31_1 C36_1 C35_1 120.3(7)
C31_1 C36_1 H36_1 119.8
C35_1 C36_1 H36_1 119.8
C42_1 C37_1 C38_1 119.4(6)
C42_1 C37_1 C22_1 119.8(5)
C38_1 C37_1 C22_1 120.6(6)
C39_1 C38_1 C37_1 119.8(7)
C39_1 C38_1 H38_1 120.1
C37_1 C38_1 H38_1 120.1
C38_1 C39_1 C40_1 120.9(6)
C38_1 C39_1 H39_1 119.6
C40_1 C39_1 H39_1 119.6
C41_1 C40_1 C39_1 119.1(7)
C41_1 C40_1 C54_1 120.6(7)
C39_1 C40_1 C54_1 120.2(6)
C40_1 C41_1 C42_1 120.4(6)
C40_1 C41_1 H41_1 119.8
C42_1 C41_1 H41_1 119.8
C37_1 C42_1 C41_1 120.2(6)
C37_1 C42_1 H42_1 119.9
C41_1 C42_1 H42_1 119.9
O2_1 C43_1 C44_1 111.1(5)
O2_1 C43_1 H43A_1 109.4
C44_1 C43_1 H43A_1 109.4
O2_1 C43_1 H43B_1 109.4
C44_1 C43_1 H43B_1 109.4
H43A_1 C43_1 H43B_1 108.0
C45_1 C44_1 N7_1 108.8(6)
C45_1 C44_1 C43_1 133.3(6)
N7_1 C44_1 C43_1 117.9(6)
C44_1 C45_1 N9_1 106.2(6)
C44_1 C45_1 H45_1 126.9
N9_1 C45_1 H45_1 126.9
N9_1 C46_1 C28_1 112.9(5)
N9_1 C46_1 H46A_1 109.0
C28_1 C46_1 H46A_1 109.0
N9_1 C46_1 H46B_1 109.0
C28_1 C46_1 H46B_1 109.0
H46A_1 C46_1 H46B_1 107.8
O3_1 C47_1 C48_1 110.7(5)
O3_1 C47_1 H47A_1 109.5
C48_1 C47_1 H47A_1 109.5
O3_1 C47_1 H47B_1 109.5
C48_1 C47_1 H47B_1 109.5
H47A_1 C47_1 H47B_1 108.1
C49A_1 C48_1 N10_1 107.6(6)
C49B_1 C48_1 N10A_1 102.5(13)
C49A_1 C48_1 C47_1 133.1(7)
C49B_1 C48_1 C47_1 143.9(15)
N10_1 C48_1 C47_1 119.3(6)
N10A_1 C48_1 C47_1 108.4(13)
N12_1 C49A_1 C48_1 108.1(7)
N12_1 C49A_1 H49A_1 126.0
C48_1 C49A_1 H49A_1 126.0
N12_1 C49B_1 C48_1 108.4(14)
N12_1 C49B_1 H49B_1 125.8
C48_1 C49B_1 H49B_1 125.8
N12_1 C50_1 C34_1 111.5(5)
N12_1 C50_1 H50A_1 109.3
C34_1 C50_1 H50A_1 109.3
N12_1 C50_1 H50B_1 109.3
C34_1 C50_1 H50B_1 109.3
H50A_1 C50_1 H50B_1 108.0
O1_1 C51_1 C52_1 112.5(5)
O1_1 C51_1 H51A_1 109.1
C52_1 C51_1 H51A_1 109.1
O1_1 C51_1 H51B_1 109.1
C52_1 C51_1 H51B_1 109.1
H51A_1 C51_1 H51B_1 107.8
N13_1 C52_1 C53_1 108.4(6)
N13_1 C52_1 C51_1 121.8(6)
C53_1 C52_1 C51_1 129.8(6)
N15_1 C53_1 C52_1 105.0(5)
N15_1 C53_1 H53_1 127.5
C52_1 C53_1 H53_1 127.5
N15_1 C54_1 C40_1 109.7(5)
N15_1 C54_1 H54A_1 109.7
C40_1 C54_1 H54A_1 109.7
N15_1 C54_1 H54B_1 109.7
C40_1 C54_1 H54B_1 109.7
H54A_1 C54_1 H54B_1 108.2
C2A_2 C1A_2 C6A_2 119.9(19)
C2A_2 C1A_2 H1A_2 120.0
C6A_2 C1A_2 H1A_2 120.0
C1A_2 C2A_2 C3A_2 120.4(17)
C1A_2 C2A_2 H2A_2 119.8
C3A_2 C2A_2 H2A_2 119.8
C15A_2 C3A_2 C2A_2 118.1(14)
C15A_2 C3A_2 C4A_2 122.2(14)
C2A_2 C3A_2 C4A_2 119.7(14)
C5A_2 C4A_2 C7A_2 121.1(13)
C5A_2 C4A_2 C3A_2 119.3(13)
C7A_2 C4A_2 C3A_2 119.6(13)
C6A_2 C5A_2 C4A_2 120.3(16)
C6A_2 C5A_2 C14A_2 118.6(16)
C4A_2 C5A_2 C14A_2 121.0(15)
C5A_2 C6A_2 C1A_2 120.4(19)
C5A_2 C6A_2 H6A_2 119.8
C1A_2 C6A_2 H6A_2 119.8
C12A_2 C7A_2 C4A_2 121.1(14)
C12A_2 C7A_2 C8A_2 120.3(14)
C4A_2 C7A_2 C8A_2 118.4(14)
C16A_2 C8A_2 C9A_2 116.5(15)
C16A_2 C8A_2 C7A_2 120.0(15)
C9A_2 C8A_2 C7A_2 123.5(16)
C8A_2 C9A_2 C10A_2 118.2(18)
C8A_2 C9A_2 H9A_2 120.9
C10A_2 C9A_2 H9A_2 120.9
C9A_2 C10A_2 C11A_2 116.4(18)
C9A_2 C10A_2 H10A_2 121.8
C11A_2 C10A_2 H10A_2 121.8
C10A_2 C11A_2 C12A_2 126.8(18)
C10A_2 C11A_2 H11A_2 116.6
C12A_2 C11A_2 H11A_2 116.6
C7A_2 C12A_2 C13A_2 114.4(15)
C7A_2 C12A_2 C11A_2 114.4(15)
C13A_2 C12A_2 C11A_2 130.8(17)
C14A_2 C13A_2 C12A_2 128.1(18)
C14A_2 C13A_2 H13A_2 115.9
C12A_2 C13A_2 H13A_2 115.9
C13A_2 C14A_2 C5A_2 113.6(18)
C13A_2 C14A_2 H14A_2 123.2
C5A_2 C14A_2 H14A_2 123.2
C3A_2 C15A_2 C16A_2 117.4(16)
C3A_2 C15A_2 H15A_2 121.3
C16A_2 C15A_2 H15A_2 121.3
C8A_2 C16A_2 C15A_2 122.4(17)
C8A_2 C16A_2 H16A_2 118.8
C15A_2 C16A_2 H16A_2 118.8
C6B_2 C1B_2 C2B_2 112.9(17)
C6B_2 C1B_2 H1B_2 123.5
C2B_2 C1B_2 H1B_2 123.5
C3B_2 C2B_2 C1B_2 126.2(16)
C3B_2 C2B_2 H2B_2 116.9
C1B_2 C2B_2 H2B_2 116.9
C2B_2 C3B_2 C15B_2 120.3(14)
C2B_2 C3B_2 C4B_2 119.2(13)
C15B_2 C3B_2 C4B_2 120.5(13)
C5B_2 C4B_2 C7B_2 124.0(12)
C5B_2 C4B_2 C3B_2 115.5(12)
C7B_2 C4B_2 C3B_2 120.4(12)
C4B_2 C5B_2 C6B_2 124.2(14)
C4B_2 C5B_2 C14B_2 116.6(13)
C6B_2 C5B_2 C14B_2 118.8(14)
C5B_2 C6B_2 C1B_2 121.6(17)
C5B_2 C6B_2 H6B_2 119.2
C1B_2 C6B_2 H6B_2 119.2
C4B_2 C7B_2 C12B_2 120.3(11)
C4B_2 C7B_2 C8B_2 119.2(12)
C12B_2 C7B_2 C8B_2 120.5(12)
C9B_2 C8B_2 C16B_2 117.2(14)
C9B_2 C8B_2 C7B_2 122.7(15)
C16B_2 C8B_2 C7B_2 119.9(13)
C8B_2 C9B_2 C10B_2 117.0(17)
C8B_2 C9B_2 H9B_2 121.5
C10B_2 C9B_2 H9B_2 121.5
C11B_2 C10B_2 C9B_2 120.5(17)
C11B_2 C10B_2 H10B_2 119.7
C9B_2 C10B_2 H10B_2 119.7
C10B_2 C11B_2 C12B_2 123.3(16)
C10B_2 C11B_2 H11B_2 118.4
C12B_2 C11B_2 H11B_2 118.4
C11B_2 C12B_2 C13B_2 128.7(15)
C11B_2 C12B_2 C7B_2 115.7(14)
C13B_2 C12B_2 C7B_2 115.6(12)
C14B_2 C13B_2 C12B_2 123.9(14)
C14B_2 C13B_2 H13B_2 118.0
C12B_2 C13B_2 H13B_2 118.0
C13B_2 C14B_2 C5B_2 119.3(15)
C13B_2 C14B_2 H14B_2 120.3
C5B_2 C14B_2 H14B_2 120.3
C3B_2 C15B_2 C16B_2 119.6(14)
C3B_2 C15B_2 H15B_2 120.2
C16B_2 C15B_2 H15B_2 120.2
C8B_2 C16B_2 C15B_2 120.3(15)
C8B_2 C16B_2 H16B_2 119.8
C15B_2 C16B_2 H16B_2 119.8
Cl3_3 C1_3 Cl4_3 110.4(6)
Cl3_3 C1_3 Cl2_3 113.9(7)
Cl4_3 C1_3 Cl2_3 109.6(5)
Cl3_3 C1_3 H1_3 107.6
Cl4_3 C1_3 H1_3 107.6
Cl2_3 C1_3 H1_3 107.6
Cl4A_4 C1A_4 Cl2A_4 119.0(9)
Cl4A_4 C1A_4 Cl3A_4 122.8(10)
Cl2A_4 C1A_4 Cl3A_4 110.6(7)
Cl4A_4 C1A_4 H1A_4 99.2
Cl2A_4 C1A_4 H1A_4 99.2
Cl3A_4 C1A_4 H1A_4 99.2
Cl2B_4 C1B_4 Cl3B_4 114.4(10)
Cl2B_4 C1B_4 Cl4B_4 120.9(11)
Cl3B_4 C1B_4 Cl4B_4 87.9(9)
Cl2B_4 C1B_4 H1B_4 110.6
Cl3B_4 C1B_4 H1B_4 110.6
Cl4B_4 C1B_4 H1B_4 110.6
Cl3_5 C1_5 Cl2_5 111.1(8)
Cl3_5 C1_5 Cl4_5 108.5(8)
Cl2_5 C1_5 Cl4_5 110.2(7)
Cl3_5 C1_5 H1_5 109.0
Cl2_5 C1_5 H1_5 109.0
Cl4_5 C1_5 H1_5 109.0
Cl2_6 C1_6 Cl3_6 109.3(15)
Cl2_6 C1_6 Cl1_6 108.0(15)
Cl3_6 C1_6 Cl1_6 106.6(15)
Cl2_6 C1_6 H1_6 110.9
Cl3_6 C1_6 H1_6 110.9
Cl1_6 C1_6 H1_6 110.9
Cl3A_7 C1A_7 Cl2A_7 117.0(16)
Cl3A_7 C1A_7 Cl4A_7 109.5(16)
Cl2A_7 C1A_7 Cl4A_7 109.7(14)
Cl3A_7 C1A_7 H1A_7 106.7
Cl2A_7 C1A_7 H1A_7 106.7
Cl4A_7 C1A_7 H1A_7 106.7

loop_
_geom_bond_atom_site_label_1
_geom_bond_atom_site_label_2
_geom_bond_distance
O1_1 C13_1 1.379(7)
O1_1 C51_1 1.436(7)
O2_1 C7_1 1.374(6)
O2_1 C43_1 1.456(6)
O3_1 C19_1 1.391(7)
O3_1 C47_1 1.428(7)
N1_1 C1_1 1.337(7)
N1_1 C3_1 1.341(7)
N2_1 C2_1 1.334(7)
N2_1 C1_1 1.351(7)
N3_1 C2_1 1.343(7)
N3_1 C3_1 1.356(7)
N4_1 C22_1 1.338(7)
N4_1 C24_1 1.341(8)
N5_1 C23_1 1.334(8)
N5_1 C22_1 1.353(8)
N6_1 C23_1 1.332(7)
N6_1 C24_1 1.356(7)
N7_1 N8_1 1.335(10)
N7_1 C44_1 1.343(8)
N8_1 N9_1 1.344(8)
N9_1 C45_1 1.362(8)
N9_1 C46_1 1.479(8)
N10_1 N11_1 1.321(9)
N10_1 C48_1 1.391(9)
N11_1 N12_1 1.402(9)
N10A_1 N11A_1 1.33(2)
N10A_1 C48_1 1.446(19)
N11A_1 N12_1 1.41(2)
N12_1 C49B_1 1.298(19)
N12_1 C49A_1 1.323(9)
N12_1 C50_1 1.479(8)
N13_1 N14_1 1.340(8)
N13_1 C52_1 1.344(8)
N14_1 N15_1 1.340(7)
N15_1 C53_1 1.350(8)
N15_1 C54_1 1.492(8)
C1_1 C10_1 1.473(8)
C2_1 C16_1 1.484(7)
C3_1 C4_1 1.469(7)
C4_1 C9_1 1.390(8)
C4_1 C5_1 1.395(8)
C5_1 C6_1 1.362(8)
C5_1 H5_1 0.9500
C6_1 C7_1 1.382(8)
C6_1 H6_1 0.9500
C7_1 C8_1 1.393(8)
C8_1 C9_1 1.374(8)
C8_1 H8_1 0.9500
C9_1 H9_1 0.9500
C10_1 C15_1 1.399(7)
C10_1 C11_1 1.400(8)
C11_1 C12_1 1.383(8)
C11_1 H11_1 0.9500
C12_1 C13_1 1.381(8)
C12_1 H12_1 0.9500
C13_1 C14_1 1.397(8)
C14_1 C15_1 1.381(8)
C14_1 H14_1 0.9500
C15_1 H15_1 0.9500
C16_1 C21_1 1.398(8)
C16_1 C17_1 1.399(8)
C17_1 C18_1 1.385(8)
C17_1 H17_1 0.9500
C18_1 C19_1 1.394(8)
C18_1 H18_1 0.9500
C19_1 C20_1 1.380(9)
C20_1 C21_1 1.397(8)
C20_1 H20_1 0.9500
C21_1 H21_1 0.9500
C22_1 C37_1 1.488(9)
C23_1 C31_1 1.494(8)
C24_1 C25_1 1.470(8)
C25_1 C30_1 1.373(9)
C25_1 C26_1 1.405(9)
C26_1 C27_1 1.396(8)
C26_1 H26_1 0.9500
C27_1 C28_1 1.382(9)
C27_1 H27_1 0.9500
C28_1 C29_1 1.396(9)
C28_1 C46_1 1.501(8)
C29_1 C30_1 1.399(9)
C29_1 H29_1 0.9500
C30_1 H30_1 0.9500
C31_1 C32_1 1.386(9)
C31_1 C36_1 1.387(8)
C32_1 C33_1 1.396(9)
C32_1 H32_1 0.9500
C33_1 C34_1 1.370(9)
C33_1 H33_1 0.9500
C34_1 C35_1 1.383(10)
C34_1 C50_1 1.525(9)
C35_1 C36_1 1.393(9)
C35_1 H35_1 0.9500
C36_1 H36_1 0.9500
C37_1 C42_1 1.387(9)
C37_1 C38_1 1.396(8)
C38_1 C39_1 1.384(10)
C38_1 H38_1 0.9500
C39_1 C40_1 1.391(10)
C39_1 H39_1 0.9500
C40_1 C41_1 1.385(9)
C40_1 C54_1 1.523(10)
C41_1 C42_1 1.392(9)
C41_1 H41_1 0.9500
C42_1 H42_1 0.9500
C43_1 C44_1 1.497(9)
C43_1 H43A_1 0.9900
C43_1 H43B_1 0.9900
C44_1 C45_1 1.342(8)
C45_1 H45_1 0.9500
C46_1 H46A_1 0.9900
C46_1 H46B_1 0.9900
C47_1 C48_1 1.485(9)
C47_1 H47A_1 0.9900
C47_1 H47B_1 0.9900
C48_1 C49A_1 1.339(9)
C48_1 C49B_1 1.358(19)
C49A_1 H49A_1 0.9500
C49B_1 H49B_1 0.9500
C50_1 H50A_1 0.9900
C50_1 H50B_1 0.9900
C51_1 C52_1 1.506(9)
C51_1 H51A_1 0.9900
C51_1 H51B_1 0.9900
C52_1 C53_1 1.374(8)
C53_1 H53_1 0.9500
C54_1 H54A_1 0.9900
C54_1 H54B_1 0.9900
C1A_2 C2A_2 1.412(13)
C1A_2 C6A_2 1.424(13)
C1A_2 H1A_2 0.9500
C2A_2 C3A_2 1.424(13)
C2A_2 H2A_2 0.9500
C3A_2 C15A_2 1.407(13)
C3A_2 C4A_2 1.438(12)
C4A_2 C5A_2 1.427(13)
C4A_2 C7A_2 1.430(12)
C5A_2 C6A_2 1.411(13)
C5A_2 C14A_2 1.430(13)
C6A_2 H6A_2 0.9500
C7A_2 C12A_2 1.407(13)
C7A_2 C8A_2 1.437(13)
C8A_2 C16A_2 1.416(13)
C8A_2 C9A_2 1.423(13)
C9A_2 C10A_2 1.426(13)
C9A_2 H9A_2 0.9500
C10A_2 C11A_2 1.427(13)
C10A_2 H10A_2 0.9500
C11A_2 C12A_2 1.450(13)
C11A_2 H11A_2 0.9500
C12A_2 C13A_2 1.436(13)
C13A_2 C14A_2 1.430(13)
C13A_2 H13A_2 0.9500
C14A_2 H14A_2 0.9500
C15A_2 C16A_2 1.417(13)
C15A_2 H15A_2 0.9500
C16A_2 H16A_2 0.9500
C1B_2 C6B_2 1.421(13)
C1B_2 C2B_2 1.422(13)
C1B_2 H1B_2 0.9500
C2B_2 C3B_2 1.396(12)
C2B_2 H2B_2 0.9500
C3B_2 C15B_2 1.398(12)
C3B_2 C4B_2 1.437(12)
C4B_2 C5B_2 1.389(12)
C4B_2 C7B_2 1.424(12)
C5B_2 C6B_2 1.408(12)
C5B_2 C14B_2 1.447(13)
C6B_2 H6B_2 0.9500
C7B_2 C12B_2 1.430(12)
C7B_2 C8B_2 1.433(12)
C8B_2 C9B_2 1.392(12)
C8B_2 C16B_2 1.422(13)
C9B_2 C10B_2 1.421(13)
C9B_2 H9B_2 0.9500
C10B_2 C11B_2 1.410(13)
C10B_2 H10B_2 0.9500
C11B_2 C12B_2 1.417(12)
C11B_2 H11B_2 0.9500
C12B_2 C13B_2 1.426(12)
C13B_2 C14B_2 1.417(13)
C13B_2 H13B_2 0.9500
C14B_2 H14B_2 0.9500
C15B_2 C16B_2 1.441(13)
C15B_2 H15B_2 0.9500
C16B_2 H16B_2 0.9500
Cl2_3 C1_3 1.739(10)
Cl3_3 C1_3 1.712(10)
Cl4_3 C1_3 1.726(12)
C1_3 H1_3 1.0000
C1A_4 Cl4A_4 1.710(13)
C1A_4 Cl2A_4 1.731(12)
C1A_4 Cl3A_4 1.743(12)
C1A_4 H1A_4 1.0000
C1B_4 Cl2B_4 1.709(13)
C1B_4 Cl3B_4 1.735(12)
C1B_4 Cl4B_4 1.87(2)
C1B_4 H1B_4 1.0000
Cl2_5 C1_5 1.758(12)
Cl3_5 C1_5 1.750(13)
Cl4_5 C1_5 1.827(14)
C1_5 H1_5 1.0000
C1_6 Cl2_6 1.71(2)
C1_6 Cl3_6 1.74(2)
C1_6 Cl1_6 1.76(3)
C1_6 H1_6 1.0000
Cl2A_7 C1A_7 1.726(19)
Cl3A_7 C1A_7 1.71(2)
Cl4A_7 C1A_7 1.74(2)
C1A_7 H1A_7 1.0000

loop_
_geom_torsion_atom_site_label_1
_geom_torsion_atom_site_label_2
_geom_torsion_atom_site_label_3
_geom_torsion_atom_site_label_4
_geom_torsion
C44_1 N7_1 N8_1 N9_1 0.6(9)
N7_1 N8_1 N9_1 C45_1 1.1(8)
N7_1 N8_1 N9_1 C46_1 178.4(6)
C48_1 N10_1 N11_1 N12_1 0.5(8)
C48_1 N10A_1 N11A_1 N12_1 6(5)
N10_1 N11_1 N12_1 C49A_1 -3.1(8)
N10_1 N11_1 N12_1 C50_1 -178.8(6)
N10A_1 N11A_1 N12_1 C49B_1 2(5)
N10A_1 N11A_1 N12_1 C50_1 164(3)
C52_1 N13_1 N14_1 N15_1 1.3(8)
N13_1 N14_1 N15_1 C53_1 -1.2(7)
N13_1 N14_1 N15_1 C54_1 177.6(5)
C3_1 N1_1 C1_1 N2_1 3.1(8)
C3_1 N1_1 C1_1 C10_1 -176.9(5)
C2_1 N2_1 C1_1 N1_1 -3.3(8)
C2_1 N2_1 C1_1 C10_1 176.8(5)
C1_1 N2_1 C2_1 N3_1 3.5(8)
C1_1 N2_1 C2_1 C16_1 -173.8(5)
C3_1 N3_1 C2_1 N2_1 -3.6(8)
C3_1 N3_1 C2_1 C16_1 173.8(5)
C1_1 N1_1 C3_1 N3_1 -3.3(8)
C1_1 N1_1 C3_1 C4_1 174.8(5)
C2_1 N3_1 C3_1 N1_1 3.5(8)
C2_1 N3_1 C3_1 C4_1 -174.6(5)
N1_1 C3_1 C4_1 C9_1 -177.9(5)
N3_1 C3_1 C4_1 C9_1 0.3(8)
N1_1 C3_1 C4_1 C5_1 -2.6(8)
N3_1 C3_1 C4_1 C5_1 175.6(5)
C9_1 C4_1 C5_1 C6_1 1.3(9)
C3_1 C4_1 C5_1 C6_1 -174.1(6)
C4_1 C5_1 C6_1 C7_1 0.1(10)
C43_1 O2_1 C7_1 C6_1 -22.9(9)
C43_1 O2_1 C7_1 C8_1 160.6(6)
C5_1 C6_1 C7_1 O2_1 -177.8(6)
C5_1 C6_1 C7_1 C8_1 -1.4(10)
O2_1 C7_1 C8_1 C9_1 177.8(6)
C6_1 C7_1 C8_1 C9_1 1.1(10)
C7_1 C8_1 C9_1 C4_1 0.4(10)
C5_1 C4_1 C9_1 C8_1 -1.6(10)
C3_1 C4_1 C9_1 C8_1 173.9(6)
N1_1 C1_1 C10_1 C15_1 176.6(5)
N2_1 C1_1 C10_1 C15_1 -3.4(8)
N1_1 C1_1 C10_1 C11_1 -1.1(8)
N2_1 C1_1 C10_1 C11_1 178.9(5)
C15_1 C10_1 C11_1 C12_1 0.6(8)
C1_1 C10_1 C11_1 C12_1 178.4(5)
C10_1 C11_1 C12_1 C13_1 -1.1(8)
C51_1 O1_1 C13_1 C12_1 170.0(5)
C51_1 O1_1 C13_1 C14_1 -9.5(8)
C11_1 C12_1 C13_1 O1_1 -179.3(5)
C11_1 C12_1 C13_1 C14_1 0.3(8)
O1_1 C13_1 C14_1 C15_1 -179.6(5)
C12_1 C13_1 C14_1 C15_1 0.9(9)
C13_1 C14_1 C15_1 C10_1 -1.4(9)
C11_1 C10_1 C15_1 C14_1 0.6(8)
C1_1 C10_1 C15_1 C14_1 -177.2(6)
N2_1 C2_1 C16_1 C21_1 9.1(8)
N3_1 C2_1 C16_1 C21_1 -168.5(5)
N2_1 C2_1 C16_1 C17_1 -175.4(5)
N3_1 C2_1 C16_1 C17_1 7.0(8)
C21_1 C16_1 C17_1 C18_1 1.6(8)
C2_1 C16_1 C17_1 C18_1 -174.0(5)
C16_1 C17_1 C18_1 C19_1 0.9(8)
C47_1 O3_1 C19_1 C20_1 13.6(8)
C47_1 O3_1 C19_1 C18_1 -168.2(5)
C17_1 C18_1 C19_1 C20_1 -2.9(8)
C17_1 C18_1 C19_1 O3_1 178.8(5)
O3_1 C19_1 C20_1 C21_1 -179.6(5)
C18_1 C19_1 C20_1 C21_1 2.3(8)
C19_1 C20_1 C21_1 C16_1 0.4(9)
C17_1 C16_1 C21_1 C20_1 -2.3(8)
C2_1 C16_1 C21_1 C20_1 173.4(5)
C24_1 N4_1 C22_1 N5_1 -2.6(8)
C24_1 N4_1 C22_1 C37_1 172.3(5)
C23_1 N5_1 C22_1 N4_1 3.4(8)
C23_1 N5_1 C22_1 C37_1 -171.6(5)
C24_1 N6_1 C23_1 N5_1 -0.7(8)
C24_1 N6_1 C23_1 C31_1 -178.9(4)
C22_1 N5_1 C23_1 N6_1 -1.6(8)
C22_1 N5_1 C23_1 C31_1 176.6(4)
C22_1 N4_1 C24_1 N6_1 0.0(8)
C22_1 N4_1 C24_1 C25_1 -176.8(5)
C23_1 N6_1 C24_1 N4_1 1.6(8)
C23_1 N6_1 C24_1 C25_1 178.4(5)
N4_1 C24_1 C25_1 C30_1 179.3(6)
N6_1 C24_1 C25_1 C30_1 2.3(8)
N4_1 C24_1 C25_1 C26_1 1.9(8)
N6_1 C24_1 C25_1 C26_1 -175.1(5)
C30_1 C25_1 C26_1 C27_1 -0.8(9)
C24_1 C25_1 C26_1 C27_1 176.7(5)
C25_1 C26_1 C27_1 C28_1 0.3(10)
C26_1 C27_1 C28_1 C29_1 0.9(9)
C26_1 C27_1 C28_1 C46_1 178.9(6)
C27_1 C28_1 C29_1 C30_1 -1.5(10)
C46_1 C28_1 C29_1 C30_1 -179.6(6)
C26_1 C25_1 C30_1 C29_1 0.2(10)
C24_1 C25_1 C30_1 C29_1 -177.3(6)
C28_1 C29_1 C30_1 C25_1 1.0(10)
N6_1 C23_1 C31_1 C32_1 5.2(8)
N5_1 C23_1 C31_1 C32_1 -173.1(5)
N6_1 C23_1 C31_1 C36_1 -178.9(5)
N5_1 C23_1 C31_1 C36_1 2.7(7)
C36_1 C31_1 C32_1 C33_1 -1.4(9)
C23_1 C31_1 C32_1 C33_1 174.5(5)
C31_1 C32_1 C33_1 C34_1 0.2(9)
C32_1 C33_1 C34_1 C35_1 1.5(9)
C32_1 C33_1 C34_1 C50_1 -176.6(6)
C33_1 C34_1 C35_1 C36_1 -1.9(9)
C50_1 C34_1 C35_1 C36_1 176.3(5)
C32_1 C31_1 C36_1 C35_1 1.0(8)
C23_1 C31_1 C36_1 C35_1 -174.9(5)
C34_1 C35_1 C36_1 C31_1 0.7(9)
N4_1 C22_1 C37_1 C42_1 -4.0(8)
N5_1 C22_1 C37_1 C42_1 171.2(5)
N4_1 C22_1 C37_1 C38_1 -179.2(5)
N5_1 C22_1 C37_1 C38_1 -4.0(8)
C42_1 C37_1 C38_1 C39_1 -4.5(9)
C22_1 C37_1 C38_1 C39_1 170.7(6)
C37_1 C38_1 C39_1 C40_1 0.2(10)
C38_1 C39_1 C40_1 C41_1 3.9(10)
C38_1 C39_1 C40_1 C54_1 -171.3(6)
C39_1 C40_1 C41_1 C42_1 -3.8(10)
C54_1 C40_1 C41_1 C42_1 171.4(6)
C38_1 C37_1 C42_1 C41_1 4.6(9)
C22_1 C37_1 C42_1 C41_1 -170.6(6)
C40_1 C41_1 C42_1 C37_1 -0.4(10)
C7_1 O2_1 C43_1 C44_1 -78.3(7)
N8_1 N7_1 C44_1 C45_1 -2.0(8)
N8_1 N7_1 C44_1 C43_1 179.9(6)
O2_1 C43_1 C44_1 C45_1 101.8(7)
O2_1 C43_1 C44_1 N7_1 -80.7(7)
N7_1 C44_1 C45_1 N9_1 2.6(7)
C43_1 C44_1 C45_1 N9_1 -179.7(5)
N8_1 N9_1 C45_1 C44_1 -2.3(7)
C46_1 N9_1 C45_1 C44_1 -179.2(5)
N8_1 N9_1 C46_1 C28_1 118.5(6)
C45_1 N9_1 C46_1 C28_1 -64.8(8)
C27_1 C28_1 C46_1 N9_1 113.7(7)
C29_1 C28_1 C46_1 N9_1 -68.3(8)
C19_1 O3_1 C47_1 C48_1 80.9(7)
N11_1 N10_1 C48_1 C49A_1 2.2(9)
N11_1 N10_1 C48_1 C47_1 -177.8(6)
N11A_1 N10A_1 C48_1 C49B_1 -12(5)
N11A_1 N10A_1 C48_1 C47_1 -173(4)
O3_1 C47_1 C48_1 C49A_1 12.6(11)
O3_1 C47_1 C48_1 C49B_1 -51(5)
O3_1 C47_1 C48_1 N10_1 -167.3(6)
O3_1 C47_1 C48_1 N10A_1 97(2)
N11_1 N12_1 C49A_1 C48_1 4.6(8)
C50_1 N12_1 C49A_1 C48_1 179.3(7)
N10_1 C48_1 C49A_1 N12_1 -4.2(8)
C47_1 C48_1 C49A_1 N12_1 175.9(7)
N11A_1 N12_1 C49B_1 C48_1 -9(6)
C50_1 N12_1 C49B_1 C48_1 -163.3(12)
N10A_1 C48_1 C49B_1 N12_1 12(5)
C47_1 C48_1 C49B_1 N12_1 160.1(11)
C49B_1 N12_1 C50_1 C34_1 -10(5)
C49A_1 N12_1 C50_1 C34_1 -73.5(10)
N11_1 N12_1 C50_1 C34_1 100.9(7)
N11A_1 N12_1 C50_1 C34_1 -166(2)
C33_1 C34_1 C50_1 N12_1 103.1(7)
C35_1 C34_1 C50_1 N12_1 -75.0(8)
C13_1 O1_1 C51_1 C52_1 -75.7(6)
N14_1 N13_1 C52_1 C53_1 -0.9(8)
N14_1 N13_1 C52_1 C51_1 176.9(6)
O1_1 C51_1 C52_1 N13_1 134.0(6)
O1_1 C51_1 C52_1 C53_1 -48.7(9)
N14_1 N15_1 C53_1 C52_1 0.6(7)
C54_1 N15_1 C53_1 C52_1 -178.0(6)
N13_1 C52_1 C53_1 N15_1 0.2(7)
C51_1 C52_1 C53_1 N15_1 -177.4(6)
N14_1 N15_1 C54_1 C40_1 -86.4(7)
C53_1 N15_1 C54_1 C40_1 92.2(8)
C41_1 C40_1 C54_1 N15_1 -93.1(8)
C39_1 C40_1 C54_1 N15_1 82.1(7)
C6A_2 C1A_2 C2A_2 C3A_2 1(3)
C1A_2 C2A_2 C3A_2 C15A_2 -178.7(18)
C1A_2 C2A_2 C3A_2 C4A_2 -2(3)
C15A_2 C3A_2 C4A_2 C5A_2 178(2)
C2A_2 C3A_2 C4A_2 C5A_2 1(3)
C15A_2 C3A_2 C4A_2 C7A_2 -1(3)
C2A_2 C3A_2 C4A_2 C7A_2 -177(2)
C7A_2 C4A_2 C5A_2 C6A_2 179(2)
C3A_2 C4A_2 C5A_2 C6A_2 1(3)
C7A_2 C4A_2 C5A_2 C14A_2 3(3)
C3A_2 C4A_2 C5A_2 C14A_2 -176(2)
C4A_2 C5A_2 C6A_2 C1A_2 -2(3)
C14A_2 C5A_2 C6A_2 C1A_2 175(2)
C2A_2 C1A_2 C6A_2 C5A_2 1(3)
C5A_2 C4A_2 C7A_2 C12A_2 4(4)
C3A_2 C4A_2 C7A_2 C12A_2 -177(3)
C5A_2 C4A_2 C7A_2 C8A_2 -180(2)
C3A_2 C4A_2 C7A_2 C8A_2 -1(4)
C12A_2 C7A_2 C8A_2 C16A_2 179(3)
C4A_2 C7A_2 C8A_2 C16A_2 3(4)
C12A_2 C7A_2 C8A_2 C9A_2 -3(5)
C4A_2 C7A_2 C8A_2 C9A_2 -179(3)
C16A_2 C8A_2 C9A_2 C10A_2 176(2)
C7A_2 C8A_2 C9A_2 C10A_2 -2(4)
C8A_2 C9A_2 C10A_2 C11A_2 5(3)
C9A_2 C10A_2 C11A_2 C12A_2 -3(3)
C4A_2 C7A_2 C12A_2 C13A_2 -6(4)
C8A_2 C7A_2 C12A_2 C13A_2 179(3)
C4A_2 C7A_2 C12A_2 C11A_2 -180(3)
C8A_2 C7A_2 C12A_2 C11A_2 5(4)
C10A_2 C11A_2 C12A_2 C7A_2 -2(4)
C10A_2 C11A_2 C12A_2 C13A_2 -175(3)
C7A_2 C12A_2 C13A_2 C14A_2 0(4)
C11A_2 C12A_2 C13A_2 C14A_2 173(3)
C12A_2 C13A_2 C14A_2 C5A_2 6(4)
C6A_2 C5A_2 C14A_2 C13A_2 176(2)
C4A_2 C5A_2 C14A_2 C13A_2 -7(3)
C2A_2 C3A_2 C15A_2 C16A_2 178(2)
C4A_2 C3A_2 C15A_2 C16A_2 2(3)
C9A_2 C8A_2 C16A_2 C15A_2 179(3)
C7A_2 C8A_2 C16A_2 C15A_2 -3(4)
C3A_2 C15A_2 C16A_2 C8A_2 0(4)
C6B_2 C1B_2 C2B_2 C3B_2 1(3)
C1B_2 C2B_2 C3B_2 C15B_2 -178.6(18)
C1B_2 C2B_2 C3B_2 C4B_2 1(3)
C2B_2 C3B_2 C4B_2 C5B_2 2(3)
C15B_2 C3B_2 C4B_2 C5B_2 -179.0(18)
C2B_2 C3B_2 C4B_2 C7B_2 179.3(19)
C15B_2 C3B_2 C4B_2 C7B_2 -1(3)
C7B_2 C4B_2 C5B_2 C6B_2 176(2)
C3B_2 C4B_2 C5B_2 C6B_2 -6(3)
C7B_2 C4B_2 C5B_2 C14B_2 4(3)
C3B_2 C4B_2 C5B_2 C14B_2 -179(2)
C4B_2 C5B_2 C6B_2 C1B_2 9(3)
C14B_2 C5B_2 C6B_2 C1B_2 -179(2)
C2B_2 C1B_2 C6B_2 C5B_2 -5(3)
C5B_2 C4B_2 C7B_2 C12B_2 -1(3)
C3B_2 C4B_2 C7B_2 C12B_2 -178.7(18)
C5B_2 C4B_2 C7B_2 C8B_2 177.8(18)
C3B_2 C4B_2 C7B_2 C8B_2 0(3)
C4B_2 C7B_2 C8B_2 C9B_2 178.1(16)
C12B_2 C7B_2 C8B_2 C9B_2 -3(3)
C4B_2 C7B_2 C8B_2 C16B_2 2(3)
C12B_2 C7B_2 C8B_2 C16B_2 -178.7(18)
C16B_2 C8B_2 C9B_2 C10B_2 174.5(17)
C7B_2 C8B_2 C9B_2 C10B_2 -2(2)
C8B_2 C9B_2 C10B_2 C11B_2 6(2)
C9B_2 C10B_2 C11B_2 C12B_2 -6(3)
C10B_2 C11B_2 C12B_2 C13B_2 -177(2)
C10B_2 C11B_2 C12B_2 C7B_2 1(2)
C4B_2 C7B_2 C12B_2 C11B_2 -178.1(16)
C8B_2 C7B_2 C12B_2 C11B_2 3(2)
C4B_2 C7B_2 C12B_2 C13B_2 1(2)
C8B_2 C7B_2 C12B_2 C13B_2 -178.6(18)
C11B_2 C12B_2 C13B_2 C14B_2 176(2)
C7B_2 C12B_2 C13B_2 C14B_2 -2(3)
C12B_2 C13B_2 C14B_2 C5B_2 5(4)
C4B_2 C5B_2 C14B_2 C13B_2 -5(3)
C6B_2 C5B_2 C14B_2 C13B_2 -178(2)
C2B_2 C3B_2 C15B_2 C16B_2 179(2)
C4B_2 C3B_2 C15B_2 C16B_2 0(3)
C9B_2 C8B_2 C16B_2 C15B_2 -179.9(17)
C7B_2 C8B_2 C16B_2 C15B_2 -4(3)
C3B_2 C15B_2 C16B_2 C8B_2 3(3)
